data_7000740
loop_
_publ_author_name
'Takahashi, Yoshinori'
'Murakami, Naoaki'
'Fujita, Ken-ichi'
'Yamaguchi, Ryohei'

_publ_section_title
;
 Synthesis and reactivity of homo- and hetero-dimetallic complexes
 bridged by diphenyl-2-pyridylphosphine and hydrides: regioselectivity
 of alkyne insertion into unsaturated M1(\m-PPh2Py)(\m-H)2M2 moieties
;
_journal_issue 11
_journal_name_full 'Dalton Transactions'
_journal_page_first 2029
_journal_page_last 2042
_journal_paper_doi 10.1039/b815890h
_journal_year 2009
_chemical_formula_moiety 'C96 H98 B2 Ir2 N O P '
_chemical_formula_sum 'C96 H98 B2 Ir2 N O P'
_chemical_formula_weight 1718.87
_space_group_IT_number 2
_symmetry_cell_setting triclinic
_symmetry_Int_Tables_number 2
_symmetry_space_group_name_Hall '-P 1'
_symmetry_space_group_name_H-M 'P -1'
_cell_angle_alpha 111.4064(8)
_cell_angle_beta 103.1060(8)
_cell_angle_gamma 99.0113(7)
_cell_formula_units_Z 4
_cell_length_a 14.2956(3)
_cell_length_b 23.5089(4)
_cell_length_c 26.6374(6)
_cell_measurement_reflns_used 45450
_cell_measurement_temperature 173(1)
_cell_measurement_theta_max 27.5
_cell_measurement_theta_min 3.0
_cell_volume 7829.5(3)
_computing_cell_refinement PROCESS-AUTO
_computing_data_collection PROCESS-AUTO
_computing_data_reduction CrystalStructure
_computing_publication_material 'CrystalStructure 3.8'
_computing_structure_refinement CRYSTALS
_computing_structure_solution 'DIRDIF99 (PATTY)'
_diffrn_ambient_temperature 173(1)
_diffrn_detector_area_resol_mean 10.00
_diffrn_measured_fraction_theta_full 0.958
_diffrn_measured_fraction_theta_max 0.958
_diffrn_measurement_device_type 'Rigaku RAXIS-RAPID'
_diffrn_measurement_method \w
_diffrn_radiation_monochromator graphite
_diffrn_radiation_type 'Mo K\a'
_diffrn_radiation_wavelength 0.71075
_diffrn_reflns_av_R_equivalents 0.059
_diffrn_reflns_limit_h_max 17
_diffrn_reflns_limit_h_min -18
_diffrn_reflns_limit_k_max 30
_diffrn_reflns_limit_k_min -30
_diffrn_reflns_limit_l_max 34
_diffrn_reflns_limit_l_min -34
_diffrn_reflns_number 76156
_diffrn_reflns_theta_full 27.48
_diffrn_reflns_theta_max 27.48
_exptl_absorpt_coefficient_mu 3.475
_exptl_absorpt_correction_T_max 0.706
_exptl_absorpt_correction_T_min 0.211
_exptl_absorpt_correction_type multi-scan
_exptl_absorpt_process_details
;
Higashi, T. (1995). Program for Absorption Correction.
Rigaku Corporation, Tokyo, Japan.
;
_exptl_crystal_colour orange
_exptl_crystal_density_diffrn 1.458
_exptl_crystal_density_method 'not measured'
_exptl_crystal_description block
_exptl_crystal_F_000 3472.00
_exptl_crystal_size_max 0.30
_exptl_crystal_size_mid 0.20
_exptl_crystal_size_min 0.10
_refine_diff_density_max 1.91
_refine_diff_density_min -1.30
_refine_ls_extinction_method none
_refine_ls_goodness_of_fit_ref 1.010
_refine_ls_hydrogen_treatment constr
_refine_ls_number_parameters 2049
_refine_ls_number_reflns 22057
_refine_ls_R_factor_gt 0.0407
_refine_ls_shift/su_max 0.0000
_refine_ls_structure_factor_coef F
_refine_ls_weighting_details 'w = 1/[0.0006Fo^2^ + 1.0000\s(Fo^2^)]'
_refine_ls_weighting_scheme calc
_refine_ls_wR_factor_ref 0.0507
_reflns_number_gt 21876
_reflns_number_total 34429
_reflns_threshold_expression F^2^>2.0\s(F^2^)
_cod_data_source_file b815890h.txt
_cod_data_source_block 9-BPh4
_cod_original_formula_sum 'C96 H98 B2 Ir2 N O P '
_cod_database_code 7000740

loop_
_symmetry_equiv_pos_site_id
_symmetry_equiv_pos_as_xyz
1 +X,+Y,+Z
2 -X,-Y,-Z

loop_
_atom_site_label
_atom_site_type_symbol
_atom_site_fract_x
_atom_site_fract_y
_atom_site_fract_z
_atom_site_U_iso_or_equiv
_atom_site_adp_type
_atom_site_occupancy
_atom_site_symmetry_multiplicity
_atom_site_calc_flag
_atom_site_refinement_flags
_atom_site_disorder_assembly
_atom_site_disorder_group
Ir(1) Ir -0.01757(2) 0.209210(10) 0.207600(10) 0.02942(7) Uani 1.00 1 d . . .
Ir(2) Ir 0.12271(2) 0.266820(10) 0.320480(10) 0.02860(7) Uani 1.00 1 d . . .
Ir(101) Ir 0.44359(2) 0.663990(10) 0.248990(10) 0.03052(7) Uani 1.00 1 d . . .
Ir(102) Ir 0.60145(2) 0.780320(10) 0.295440(10) 0.03011(7) Uani 1.00 1 d . . .
P(1) P -0.12321(13) 0.23718(9) 0.26057(9) 0.0349(5) Uani 1.00 1 d . . .
P(101) P 0.36010(12) 0.73843(8) 0.28285(8) 0.0313(4) Uani 1.00 1 d . . .
O(501) O 0.7221(7) 0.9240(7) 0.1771(4) 0.199(5) Uani 1.00 1 d . . .
O(502) O 0.2986(5) 0.4365(3) 0.1181(3) 0.118(3) Uani 1.00 1 d . . .
N(1) N 0.0342(3) 0.3314(2) 0.3409(2) 0.0289(16) Uani 1.00 1 d . . .
N(101) N 0.5351(3) 0.8157(2) 0.3603(2) 0.0336(16) Uani 1.00 1 d . . .
C(1) C 0.0069(5) 0.1795(3) 0.1217(3) 0.040(2) Uani 1.00 1 d . . .
C(2) C 0.0287(5) 0.1339(3) 0.1425(3) 0.035(2) Uani 1.00 1 d . . .
C(3) C -0.0584(5) 0.1040(3) 0.1502(3) 0.039(2) Uani 1.00 1 d . . .
C(4) C -0.1358(5) 0.1294(3) 0.1325(3) 0.045(2) Uani 1.00 1 d . . .
C(5) C -0.0949(5) 0.1788(3) 0.1170(3) 0.039(2) Uani 1.00 1 d . . .
C(6) C 0.0704(6) 0.2133(3) 0.0995(3) 0.056(2) Uani 1.00 1 d . . .
C(7) C 0.1199(5) 0.1094(3) 0.1448(3) 0.049(2) Uani 1.00 1 d . . .
C(8) C -0.0676(6) 0.0466(3) 0.1637(3) 0.055(2) Uani 1.00 1 d . . .
C(9) C -0.2426(5) 0.1068(4) 0.1247(4) 0.064(2) Uani 1.00 1 d . . .
C(10) C -0.1507(6) 0.2130(4) 0.0886(3) 0.063(3) Uani 1.00 1 d . . .
C(11) C 0.2782(4) 0.2700(3) 0.3637(3) 0.037(2) Uani 1.00 1 d . . .
C(12) C 0.2330(5) 0.3025(3) 0.4043(3) 0.041(2) Uani 1.00 1 d . . .
C(13) C 0.1525(5) 0.2596(3) 0.4045(3) 0.037(2) Uani 1.00 1 d . . .
C(14) C 0.1436(5) 0.1994(3) 0.3619(3) 0.035(2) Uani 1.00 1 d . . .
C(15) C 0.2208(5) 0.2073(3) 0.3361(3) 0.040(2) Uani 1.00 1 d . . .
C(16) C 0.3755(5) 0.2991(4) 0.3582(3) 0.056(2) Uani 1.00 1 d . . .
C(17) C 0.2843(6) 0.3714(3) 0.4499(3) 0.062(2) Uani 1.00 1 d . . .
C(18) C 0.0930(6) 0.2746(3) 0.4442(3) 0.058(2) Uani 1.00 1 d . . .
C(19) C 0.0728(5) 0.1374(3) 0.3476(3) 0.044(2) Uani 1.00 1 d . . .
C(20) C 0.2467(6) 0.1506(3) 0.2975(3) 0.056(2) Uani 1.00 1 d . . .
C(21) C -0.0670(5) 0.3153(3) 0.3184(2) 0.032(2) Uani 1.00 1 d . . .
C(22) C -0.1213(5) 0.3580(3) 0.3356(3) 0.046(2) Uani 1.00 1 d . . .
C(23) C -0.0719(6) 0.4201(3) 0.3761(3) 0.048(2) Uani 1.00 1 d . . .
C(24) C 0.0286(5) 0.4350(3) 0.3955(3) 0.042(2) Uani 1.00 1 d . . .
C(25) C 0.0798(5) 0.3914(3) 0.3775(3) 0.036(2) Uani 1.00 1 d . . .
C(26) C -0.1545(4) 0.1887(3) 0.2980(3) 0.039(2) Uani 1.00 1 d . . .
C(27) C -0.1677(5) 0.1248(3) 0.2739(3) 0.044(2) Uani 1.00 1 d . . .
C(28) C -0.1921(5) 0.0882(4) 0.3018(4) 0.054(2) Uani 1.00 1 d . . .
C(29) C -0.2012(5) 0.1165(4) 0.3550(4) 0.062(3) Uani 1.00 1 d . . .
C(30) C -0.1906(6) 0.1803(4) 0.3794(4) 0.060(3) Uani 1.00 1 d . . .
C(31) C -0.1673(6) 0.2161(4) 0.3512(3) 0.055(2) Uani 1.00 1 d . . .
C(32) C -0.2407(5) 0.2442(3) 0.2232(3) 0.040(2) Uani 1.00 1 d . . .
C(33) C -0.2371(5) 0.2868(3) 0.1976(3) 0.041(2) Uani 1.00 1 d . . .
C(34) C -0.3263(6) 0.2897(4) 0.1649(3) 0.054(2) Uani 1.00 1 d . . .
C(35) C -0.4155(5) 0.2503(4) 0.1587(3) 0.057(2) Uani 1.00 1 d . . .
C(36) C -0.4178(5) 0.2092(4) 0.1848(3) 0.054(2) Uani 1.00 1 d . . .
C(37) C -0.3319(4) 0.2064(3) 0.2170(3) 0.046(2) Uani 1.00 1 d . . .
C(38) C 0.0393(4) 0.3100(2) 0.2290(3) 0.0320(19) Uani 1.00 1 d . . .
C(39) C 0.1235(4) 0.2929(2) 0.2557(2) 0.0292(18) Uani 1.00 1 d . . .
C(40) C 0.2080(4) 0.2967(3) 0.2322(3) 0.0340(19) Uani 1.00 1 d . . .
C(41) C 0.2371(5) 0.3506(3) 0.2206(3) 0.043(2) Uani 1.00 1 d . . .
C(42) C 0.3184(5) 0.3578(3) 0.2015(3) 0.046(2) Uani 1.00 1 d . . .
C(43) C 0.3740(5) 0.3138(4) 0.1941(3) 0.055(2) Uani 1.00 1 d . . .
C(44) C 0.3447(5) 0.2603(4) 0.2052(3) 0.055(2) Uani 1.00 1 d . . .
C(45) C 0.2648(4) 0.2533(3) 0.2255(3) 0.038(2) Uani 1.00 1 d . . .
C(101) C 0.4488(5) 0.5608(3) 0.2158(3) 0.043(2) Uani 1.00 1 d . . .
C(102) C 0.3553(5) 0.5667(3) 0.2251(3) 0.041(2) Uani 1.00 1 d . . .
C(103) C 0.3064(5) 0.5891(3) 0.1856(3) 0.040(2) Uani 1.00 1 d . . .
C(104) C 0.3695(5) 0.5994(3) 0.1546(3) 0.039(2) Uani 1.00 1 d . . .
C(105) C 0.4577(5) 0.5812(3) 0.1727(3) 0.042(2) Uani 1.00 1 d . . .
C(106) C 0.5151(5) 0.5285(3) 0.2407(4) 0.056(2) Uani 1.00 1 d . . .
C(107) C 0.3137(5) 0.5422(3) 0.2617(3) 0.055(2) Uani 1.00 1 d . . .
C(108) C 0.1979(5) 0.5889(3) 0.1732(3) 0.049(2) Uani 1.00 1 d . . .
C(109) C 0.3457(5) 0.6125(3) 0.1031(3) 0.048(2) Uani 1.00 1 d . . .
C(110) C 0.5316(5) 0.5710(3) 0.1406(3) 0.059(2) Uani 1.00 1 d . . .
C(111) C 0.6445(5) 0.8746(3) 0.2915(3) 0.038(2) Uani 1.00 1 d . . .
C(112) C 0.7291(4) 0.8636(3) 0.3249(3) 0.040(2) Uani 1.00 1 d . . .
C(113) C 0.7512(4) 0.8089(3) 0.2882(3) 0.039(2) Uani 1.00 1 d . . .
C(114) C 0.6797(5) 0.7866(3) 0.2341(3) 0.040(2) Uani 1.00 1 d . . .
C(115) C 0.6139(4) 0.8296(3) 0.2372(3) 0.037(2) Uani 1.00 1 d . . .
C(116) C 0.6028(6) 0.9296(3) 0.3149(4) 0.066(3) Uani 1.00 1 d . . .
C(117) C 0.7973(5) 0.9087(4) 0.3835(3) 0.067(2) Uani 1.00 1 d . . .
C(118) C 0.8451(5) 0.7899(4) 0.3058(4) 0.066(3) Uani 1.00 1 d . . .
C(119) C 0.6829(6) 0.7376(3) 0.1793(3) 0.064(3) Uani 1.00 1 d . . .
C(120) C 0.5334(5) 0.8248(4) 0.1890(3) 0.062(3) Uani 1.00 1 d . . .
C(121) C 0.4342(4) 0.7995(3) 0.3519(3) 0.034(2) Uani 1.00 1 d . . .
C(122) C 0.3949(4) 0.8260(3) 0.3952(3) 0.037(2) Uani 1.00 1 d . . .
C(123) C 0.4592(5) 0.8690(3) 0.4485(3) 0.041(2) Uani 1.00 1 d . . .
C(124) C 0.5582(4) 0.8810(3) 0.4570(3) 0.037(2) Uani 1.00 1 d . . .
C(125) C 0.5939(5) 0.8554(3) 0.4130(3) 0.038(2) Uani 1.00 1 d . . .
C(126) C 0.3257(4) 0.7815(3) 0.2413(3) 0.0323(19) Uani 1.00 1 d . . .
C(127) C 0.3207(5) 0.8445(3) 0.2656(3) 0.043(2) Uani 1.00 1 d . . .
C(128) C 0.2840(5) 0.8732(3) 0.2308(3) 0.051(2) Uani 1.00 1 d . . .
C(129) C 0.2548(5) 0.8424(3) 0.1738(3) 0.048(2) Uani 1.00 1 d . . .
C(130) C 0.2615(6) 0.7807(3) 0.1493(3) 0.055(2) Uani 1.00 1 d . . .
C(131) C 0.2960(5) 0.7508(3) 0.1826(3) 0.042(2) Uani 1.00 1 d . . .
C(132) C 0.2467(4) 0.7104(3) 0.2961(3) 0.038(2) Uani 1.00 1 d . . .
C(133) C 0.1560(4) 0.7210(3) 0.2736(3) 0.048(2) Uani 1.00 1 d . . .
C(134) C 0.0721(5) 0.6960(4) 0.2832(4) 0.061(2) Uani 1.00 1 d . . .
C(135) C 0.0747(6) 0.6604(4) 0.3139(4) 0.071(3) Uani 1.00 1 d . . .
C(136) C 0.1649(6) 0.6497(4) 0.3380(4) 0.061(2) Uani 1.00 1 d . . .
C(137) C 0.2487(5) 0.6751(3) 0.3280(3) 0.047(2) Uani 1.00 1 d . . .
C(138) C 0.5220(4) 0.6854(3) 0.3373(3) 0.037(2) Uani 1.00 1 d . . .
C(139) C 0.5974(4) 0.7053(3) 0.3157(3) 0.035(2) Uani 1.00 1 d . . .
C(140) C 0.6724(5) 0.6672(3) 0.3096(4) 0.051(2) Uani 1.00 1 d . . .
C(141) C 0.7121(5) 0.6496(4) 0.3540(4) 0.078(3) Uani 1.00 1 d . . .
C(142) C 0.7808(8) 0.6138(6) 0.3478(7) 0.123(6) Uani 1.00 1 d . . .
C(143) C 0.8111(7) 0.5964(5) 0.3009(9) 0.140(6) Uani 1.00 1 d . . .
C(144) C 0.7760(6) 0.6141(4) 0.2577(6) 0.101(4) Uani 1.00 1 d . . .
C(145) C 0.7077(5) 0.6511(3) 0.2637(4) 0.062(3) Uani 1.00 1 d . . .
C(301) C 0.8014(7) 0.5180(3) 0.0981(4) 0.061(2) Uani 1.00 1 d . . .
C(302) C 0.8869(10) 0.5688(4) 0.1310(4) 0.098(4) Uani 1.00 1 d . . .
C(303) C 0.8998(11) 0.6275(5) 0.1339(5) 0.108(5) Uani 1.00 1 d . . .
C(304) C 0.8213(12) 0.6418(5) 0.1058(6) 0.106(5) Uani 1.00 1 d . . .
C(305) C 0.7276(10) 0.5946(6) 0.0708(6) 0.108(5) Uani 1.00 1 d . . .
C(306) C 0.7221(8) 0.5307(4) 0.0687(5) 0.083(4) Uani 1.00 1 d . . .
C(307) C 0.6787(6) 0.4047(3) 0.0738(4) 0.057(2) Uani 1.00 1 d . . .
C(308) C 0.6165(6) 0.4272(4) 0.1063(4) 0.068(3) Uani 1.00 1 d . . .
C(309) C 0.5167(7) 0.3950(5) 0.0905(5) 0.097(4) Uani 1.00 1 d . . .
C(310) C 0.4738(7) 0.3405(4) 0.0420(6) 0.112(4) Uani 1.00 1 d . . .
C(311) C 0.5312(7) 0.3192(4) 0.0076(5) 0.095(3) Uani 1.00 1 d . . .
C(312) C 0.6319(7) 0.3499(4) 0.0234(4) 0.077(3) Uani 1.00 1 d . . .
C(313) C 0.8483(6) 0.4104(3) 0.0451(3) 0.053(2) Uani 1.00 1 d . . .
C(314) C 0.8568(6) 0.3478(3) 0.0342(3) 0.060(2) Uani 1.00 1 d . . .
C(315) C 0.8995(6) 0.3163(4) -0.0050(4) 0.072(3) Uani 1.00 1 d . . .
C(316) C 0.9356(6) 0.3458(5) -0.0367(4) 0.074(3) Uani 1.00 1 d . . .
C(317) C 0.9270(6) 0.4057(4) -0.0275(4) 0.064(3) Uani 1.00 1 d . . .
C(318) C 0.8843(5) 0.4367(4) 0.0126(3) 0.054(2) Uani 1.00 1 d . . .
C(319) C 0.8629(6) 0.4490(3) 0.1544(3) 0.052(2) Uani 1.00 1 d . . .
C(320) C 0.8269(7) 0.4460(4) 0.1978(4) 0.064(3) Uani 1.00 1 d . . .
C(321) C 0.8848(7) 0.4531(4) 0.2500(4) 0.070(3) Uani 1.00 1 d . . .
C(322) C 0.9842(8) 0.4635(4) 0.2610(4) 0.072(3) Uani 1.00 1 d . . .
C(323) C 1.0246(7) 0.4656(5) 0.2203(5) 0.084(3) Uani 1.00 1 d . . .
C(324) C 0.9659(6) 0.4576(4) 0.1676(4) 0.074(3) Uani 1.00 1 d . . .
C(325) C 0.7965(5) 0.3715(3) 0.4989(3) 0.038(2) Uani 1.00 1 d . . .
C(326) C 0.8231(5) 0.3320(3) 0.5231(3) 0.050(2) Uani 1.00 1 d . . .
C(327) C 0.9200(7) 0.3294(4) 0.5410(3) 0.067(3) Uani 1.00 1 d . . .
C(328) C 0.9958(6) 0.3678(4) 0.5354(3) 0.059(2) Uani 1.00 1 d . . .
C(329) C 0.9730(5) 0.4078(4) 0.5103(3) 0.051(2) Uani 1.00 1 d . . .
C(330) C 0.8749(5) 0.4088(3) 0.4923(3) 0.042(2) Uani 1.00 1 d . . .
C(331) C 0.6028(4) 0.3132(3) 0.4699(3) 0.038(2) Uani 1.00 1 d . . .
C(332) C 0.5319(5) 0.3074(3) 0.4972(3) 0.050(2) Uani 1.00 1 d . . .
C(333) C 0.4661(6) 0.2513(3) 0.4848(3) 0.059(2) Uani 1.00 1 d . . .
C(334) C 0.4695(6) 0.1978(4) 0.4431(4) 0.063(3) Uani 1.00 1 d . . .
C(335) C 0.5400(6) 0.2001(3) 0.4160(3) 0.056(2) Uani 1.00 1 d . . .
C(336) C 0.6031(5) 0.2547(3) 0.4286(3) 0.045(2) Uani 1.00 1 d . . .
C(337) C 0.6709(4) 0.4370(3) 0.5385(3) 0.037(2) Uani 1.00 1 d . . .
C(338) C 0.5858(5) 0.4586(3) 0.5350(3) 0.044(2) Uani 1.00 1 d . . .
C(339) C 0.5699(5) 0.5033(3) 0.5811(3) 0.053(2) Uani 1.00 1 d . . .
C(340) C 0.6422(6) 0.5308(3) 0.6332(3) 0.052(2) Uani 1.00 1 d . . .
C(341) C 0.7291(5) 0.5124(3) 0.6385(3) 0.047(2) Uani 1.00 1 d . . .
C(342) C 0.7430(5) 0.4656(3) 0.5925(3) 0.039(2) Uani 1.00 1 d . . .
C(343) C 0.6637(5) 0.4008(3) 0.4303(3) 0.042(2) Uani 1.00 1 d . . .
C(344) C 0.6258(5) 0.3594(4) 0.3731(3) 0.054(2) Uani 1.00 1 d . . .
C(345) C 0.6183(6) 0.3785(5) 0.3295(4) 0.070(3) Uani 1.00 1 d . . .
C(346) C 0.6498(7) 0.4387(6) 0.3397(5) 0.077(4) Uani 1.00 1 d . . .
C(347) C 0.6887(8) 0.4843(5) 0.3961(5) 0.083(4) Uani 1.00 1 d . . .
C(348) C 0.6930(6) 0.4632(4) 0.4388(4) 0.058(3) Uani 1.00 1 d . . .
C(349) C 0.3852(5) 1.0248(3) 0.1540(3) 0.039(2) Uani 1.00 1 d . . .
C(350) C 0.3869(5) 1.0850(3) 0.1923(3) 0.042(2) Uani 1.00 1 d . . .
C(351) C 0.4601(5) 1.1194(3) 0.2438(3) 0.046(2) Uani 1.00 1 d . . .
C(352) C 0.5370(5) 1.0944(4) 0.2614(3) 0.051(2) Uani 1.00 1 d . . .
C(353) C 0.5391(6) 1.0361(4) 0.2259(3) 0.059(2) Uani 1.00 1 d . . .
C(354) C 0.4652(5) 1.0020(4) 0.1745(3) 0.056(2) Uani 1.00 1 d . . .
C(355) C 0.3403(5) 0.9274(4) 0.0532(3) 0.050(2) Uani 1.00 1 d . . .
C(356) C 0.3896(5) 0.9393(4) 0.0168(3) 0.064(3) Uani 1.00 1 d . . .
C(357) C 0.4309(6) 0.8926(5) -0.0156(4) 0.077(3) Uani 1.00 1 d . . .
C(358) C 0.4240(6) 0.8375(5) -0.0109(4) 0.075(3) Uani 1.00 1 d . . .
C(359) C 0.3774(5) 0.8254(4) 0.0253(4) 0.072(3) Uani 1.00 1 d . . .
C(360) C 0.3357(5) 0.8688(3) 0.0565(3) 0.058(2) Uani 1.00 1 d . . .
C(361) C 0.1987(5) 0.9484(3) 0.1055(3) 0.042(2) Uani 1.00 1 d . . .
C(362) C 0.1265(5) 0.8957(4) 0.0633(3) 0.053(2) Uani 1.00 1 d . . .
C(363) C 0.0415(5) 0.8679(4) 0.0716(3) 0.055(2) Uani 1.00 1 d . . .
C(364) C 0.0263(5) 0.8913(4) 0.1234(3) 0.052(2) Uani 1.00 1 d . . .
C(365) C 0.0977(5) 0.9439(3) 0.1671(3) 0.042(2) Uani 1.00 1 d . . .
C(366) C 0.1804(5) 0.9707(3) 0.1580(3) 0.040(2) Uani 1.00 1 d . . .
C(367) C 0.2611(5) 1.0268(3) 0.0612(3) 0.040(2) Uani 1.00 1 d . . .
C(368) C 0.1668(5) 1.0107(4) 0.0231(3) 0.052(2) Uani 1.00 1 d . . .
C(369) C 0.1365(6) 1.0502(5) -0.0031(3) 0.062(3) Uani 1.00 1 d . . .
C(370) C 0.1989(7) 1.1056(5) 0.0071(4) 0.068(3) Uani 1.00 1 d . . .
C(371) C 0.2949(7) 1.1220(5) 0.0430(4) 0.077(3) Uani 1.00 1 d . . .
C(372) C 0.3229(6) 1.0810(4) 0.0684(3) 0.055(2) Uani 1.00 1 d . . .
C(373) C 0.9192(4) 0.0585(3) 0.6603(3) 0.0338(19) Uani 1.00 1 d . . .
C(374) C 0.9115(5) 0.1107(3) 0.7037(3) 0.039(2) Uani 1.00 1 d . . .
C(375) C 0.9839(5) 0.1447(3) 0.7563(3) 0.047(2) Uani 1.00 1 d . . .
C(376) C 1.0695(5) 0.1255(4) 0.7674(3) 0.051(2) Uani 1.00 1 d . . .
C(377) C 1.0806(5) 0.0731(3) 0.7272(3) 0.049(2) Uani 1.00 1 d . . .
C(378) C 1.0071(4) 0.0391(3) 0.6749(3) 0.041(2) Uani 1.00 1 d . . .
C(379) C 0.8521(4) -0.0437(3) 0.5585(2) 0.0310(19) Uani 1.00 1 d . . .
C(380) C 0.9365(5) -0.0409(3) 0.5392(3) 0.042(2) Uani 1.00 1 d . . .
C(381) C 0.9597(5) -0.0945(3) 0.5066(3) 0.049(2) Uani 1.00 1 d . . .
C(382) C 0.9000(5) -0.1533(3) 0.4912(3) 0.046(2) Uani 1.00 1 d . . .
C(383) C 0.8174(5) -0.1579(3) 0.5089(3) 0.043(2) Uani 1.00 1 d . . .
C(384) C 0.7950(4) -0.1045(2) 0.5425(3) 0.0334(19) Uani 1.00 1 d . . .
C(385) C 0.7253(4) 0.0050(2) 0.6131(3) 0.0311(18) Uani 1.00 1 d . . .
C(386) C 0.7209(4) -0.0194(3) 0.6539(3) 0.035(2) Uani 1.00 1 d . . .
C(387) C 0.6346(4) -0.0340(3) 0.6666(3) 0.036(2) Uani 1.00 1 d . . .
C(388) C 0.5472(5) -0.0263(3) 0.6386(3) 0.038(2) Uani 1.00 1 d . . .
C(389) C 0.5482(4) -0.0020(3) 0.5993(3) 0.040(2) Uani 1.00 1 d . . .
C(390) C 0.6368(4) 0.0140(3) 0.5869(3) 0.037(2) Uani 1.00 1 d . . .
C(391) C 0.8219(4) 0.0676(3) 0.5657(3) 0.033(2) Uani 1.00 1 d . . .
C(392) C 0.7634(5) 0.0434(3) 0.5087(3) 0.038(2) Uani 1.00 1 d . . .
C(393) C 0.7431(5) 0.0803(3) 0.4795(3) 0.043(2) Uani 1.00 1 d . . .
C(394) C 0.7793(6) 0.1450(3) 0.5059(3) 0.052(2) Uani 1.00 1 d . . .
C(395) C 0.8393(6) 0.1719(3) 0.5616(4) 0.057(2) Uani 1.00 1 d . . .
C(396) C 0.8606(5) 0.1333(3) 0.5901(3) 0.043(2) Uani 1.00 1 d . . .
C(501) C 0.6503(8) 0.9492(5) 0.1025(5) 0.103(4) Uani 1.00 1 d . . .
C(502) C 0.6923(7) 0.9046(9) 0.1262(6) 0.117(5) Uani 1.00 1 d . . .
C(503) C 0.6869(10) 0.8406(6) 0.0844(7) 0.123(6) Uani 1.00 1 d . . .
C(504) C 0.1780(9) 0.4434(6) 0.0482(5) 0.126(5) Uani 1.00 1 d . . .
C(505) C 0.2262(7) 0.4088(4) 0.0797(5) 0.082(3) Uani 1.00 1 d . . .
C(506) C 0.1911(8) 0.3380(5) 0.0504(5) 0.131(5) Uani 1.00 1 d . . .
B(1) B 0.7979(7) 0.4457(4) 0.0935(4) 0.052(2) Uani 1.00 1 d . . .
B(2) B 0.6820(6) 0.3800(3) 0.4837(3) 0.038(2) Uani 1.00 1 d . . .
B(3) B 0.2987(6) 0.9843(4) 0.0944(3) 0.041(2) Uani 1.00 1 d . . .
B(4) B 0.8327(5) 0.0226(3) 0.6001(3) 0.030(2) Uani 1.00 1 d . . .
H(2) H 0.0123 0.3389 0.2532 0.043 Uiso 1.00 1 c R . .
H(3) H 0.0442 0.3214 0.1988 0.043 Uiso 1.00 1 c R . .
H(7) H 0.1354 0.8778 0.0271 0.058 Uiso 1.00 1 c R . .
H(8) H 0.0887 0.9613 0.2034 0.054 Uiso 1.00 1 c R . .
H(9) H -0.0313 0.8722 0.1294 0.067 Uiso 1.00 1 c R . .
H(10) H -0.0065 0.8323 0.0410 0.061 Uiso 1.00 1 c R . .
H(11) H 0.1212 0.9718 0.0143 0.064 Uiso 1.00 1 c R . .
H(12) H 0.0709 1.0376 -0.0284 0.087 Uiso 1.00 1 c R . .
H(13) H 0.1775 1.1325 -0.0098 0.095 Uiso 1.00 1 c R . .
H(14) H 0.3896 1.0924 0.0921 0.079 Uiso 1.00 1 c R . .
H(15) H 0.3414 1.1600 0.0506 0.103 Uiso 1.00 1 c R . .
H(16) H 0.3030 0.8590 0.0808 0.068 Uiso 1.00 1 c R . .
H(17) H 0.3740 0.7864 0.0288 0.073 Uiso 1.00 1 c R . .
H(18) H 0.4635 0.9009 -0.0406 0.098 Uiso 1.00 1 c R . .
H(19) H 0.4682 0.9609 0.1516 0.067 Uiso 1.00 1 c R . .
H(20) H 0.3955 0.9786 0.0137 0.077 Uiso 1.00 1 c R . .
H(21) H 0.4515 0.8065 -0.0327 0.081 Uiso 1.00 1 c R . .
H(22) H 0.5917 1.0187 0.2367 0.066 Uiso 1.00 1 c R . .
H(23) H 0.2281 1.0063 0.1887 0.051 Uiso 1.00 1 c R . .
H(24) H 0.5867 1.1175 0.2972 0.058 Uiso 1.00 1 c R . .
H(25) H 0.4580 1.1605 0.2675 0.054 Uiso 1.00 1 c R . .
H(26) H 0.3346 1.1031 0.1823 0.053 Uiso 1.00 1 c R . .
H(27) H 0.6699 0.3330 -0.0006 0.083 Uiso 1.00 1 c R . .
H(28) H 0.6433 0.4653 0.1399 0.076 Uiso 1.00 1 c R . .
H(29) H 0.4775 0.4113 0.1140 0.115 Uiso 1.00 1 c R . .
H(30) H 0.4064 0.3180 0.0324 0.116 Uiso 1.00 1 c R . .
H(31) H 0.5016 0.2832 -0.0276 0.094 Uiso 1.00 1 c R . .
H(32) H 0.8317 0.3270 0.0549 0.067 Uiso 1.00 1 c R . .
H(33) H 0.9047 0.2747 -0.0108 0.076 Uiso 1.00 1 c R . .
H(34) H 0.9655 0.3247 -0.0641 0.080 Uiso 1.00 1 c R . .
H(35) H 0.6734 0.6044 0.0506 0.161 Uiso 1.00 1 c R . .
H(36) H 0.9507 0.4262 -0.0488 0.073 Uiso 1.00 1 c R . .
H(37) H 0.8796 0.4782 0.0179 0.058 Uiso 1.00 1 c R . .
H(38) H 0.6625 0.4979 0.0465 0.120 Uiso 1.00 1 c R . .
H(39) H 0.8547 0.4508 0.2778 0.095 Uiso 1.00 1 c R . .
H(40) H 1.0253 0.4693 0.2969 0.087 Uiso 1.00 1 c R . .
H(41) H 0.7570 0.4383 0.1911 0.083 Uiso 1.00 1 c R . .
H(42) H 1.0946 0.4726 0.2279 0.096 Uiso 1.00 1 c R . .
H(43) H 0.9967 0.4579 0.1396 0.086 Uiso 1.00 1 c R . .
H(44) H 0.9618 0.6583 0.1549 0.126 Uiso 1.00 1 c R . .
H(45) H 0.9405 0.5606 0.1533 0.112 Uiso 1.00 1 c R . .
H(46) H 0.8281 0.6841 0.1092 0.145 Uiso 1.00 1 c R . .
H(47) H 0.4230 0.1586 0.4326 0.072 Uiso 1.00 1 c R . .
H(48) H 1.1204 0.1485 0.8027 0.054 Uiso 1.00 1 c R . .
H(49) H 0.6510 0.2544 0.4090 0.049 Uiso 1.00 1 c R . .
H(50) H 0.4887 0.0042 0.5801 0.050 Uiso 1.00 1 c R . .
H(51) H 0.7384 -0.1096 0.5551 0.039 Uiso 1.00 1 c R . .
H(52) H 0.5089 0.5150 0.5768 0.066 Uiso 1.00 1 c R . .
H(53) H 1.0241 0.4344 0.5055 0.060 Uiso 1.00 1 c R . .
H(54) H 0.8029 0.4527 0.5976 0.049 Uiso 1.00 1 c R . .
H(55) H 0.5435 0.1623 0.3878 0.061 Uiso 1.00 1 c R . .
H(56) H 0.5359 0.4420 0.4993 0.047 Uiso 1.00 1 c R . .
H(57) H 0.5899 0.3477 0.2914 0.084 Uiso 1.00 1 c R . .
H(58) H 0.6038 0.3154 0.3636 0.066 Uiso 1.00 1 c R . .
H(59) H 0.5289 0.3446 0.5264 0.054 Uiso 1.00 1 c R . .
H(60) H 0.4873 -0.0376 0.6466 0.049 Uiso 1.00 1 c R . .
H(61) H 0.6353 -0.0497 0.6949 0.047 Uiso 1.00 1 c R . .
H(62) H 1.0628 0.3668 0.5486 0.068 Uiso 1.00 1 c R . .
H(63) H 0.8600 0.4362 0.4746 0.051 Uiso 1.00 1 c R . .
H(64) H 0.6321 0.5618 0.6649 0.070 Uiso 1.00 1 c R . .
H(65) H 0.7361 -0.0012 0.4890 0.047 Uiso 1.00 1 c R . .
H(66) H 0.9153 -0.1903 0.4686 0.056 Uiso 1.00 1 c R . .
H(67) H 0.7036 0.0606 0.4408 0.055 Uiso 1.00 1 c R . .
H(68) H 0.7748 -0.1986 0.4980 0.051 Uiso 1.00 1 c R . .
H(69) H 0.9789 -0.0006 0.5490 0.055 Uiso 1.00 1 c R . .
H(70) H 1.0175 -0.0904 0.4950 0.066 Uiso 1.00 1 c R . .
H(71) H 0.6358 0.0314 0.5597 0.044 Uiso 1.00 1 c R . .
H(72) H 0.7798 -0.0259 0.6733 0.040 Uiso 1.00 1 c R . .
H(73) H 1.1394 0.0595 0.7350 0.058 Uiso 1.00 1 c R . .
H(74) H 0.8526 0.1244 0.6971 0.050 Uiso 1.00 1 c R . .
H(75) H 0.9744 0.1806 0.7841 0.053 Uiso 1.00 1 c R . .
H(76) H 1.0158 0.0020 0.6483 0.048 Uiso 1.00 1 c R . .
H(77) H 0.7723 0.3049 0.5278 0.059 Uiso 1.00 1 c R . .
H(78) H 0.9345 0.3008 0.5573 0.081 Uiso 1.00 1 c R . .
H(79) H 0.9037 0.1530 0.6280 0.055 Uiso 1.00 1 c R . .
H(80) H 0.8660 0.2165 0.5808 0.075 Uiso 1.00 1 c R . .
H(81) H 0.7637 0.1706 0.4863 0.073 Uiso 1.00 1 c R . .
H(82) H 0.7184 0.4943 0.4768 0.077 Uiso 1.00 1 c R . .
H(83) H 0.7111 0.5280 0.4047 0.125 Uiso 1.00 1 c R . .
H(84) H 0.6463 0.4511 0.3092 0.107 Uiso 1.00 1 c R . .
H(85) H 0.4193 0.2500 0.5049 0.066 Uiso 1.00 1 c R . .
H(86) H 0.7803 0.5317 0.6740 0.053 Uiso 1.00 1 c R . .
H(87) H 0.1527 0.7454 0.2520 0.051 Uiso 1.00 1 c R . .
H(88) H 0.2302 0.8629 0.1508 0.057 Uiso 1.00 1 c R . .
H(89) H 0.0151 0.6427 0.3190 0.080 Uiso 1.00 1 c R . .
H(90) H 0.3424 0.8674 0.3056 0.049 Uiso 1.00 1 c R . .
H(91) H 0.0107 0.7035 0.2681 0.069 Uiso 1.00 1 c R . .
H(92) H 0.3250 0.8150 0.3888 0.043 Uiso 1.00 1 c R . .
H(93) H 0.6031 0.9074 0.4938 0.039 Uiso 1.00 1 c R . .
H(94) H 0.6639 0.8659 0.4199 0.041 Uiso 1.00 1 c R . .
H(95) H 0.1679 0.6260 0.3603 0.075 Uiso 1.00 1 c R . .
H(96) H 0.6921 0.6619 0.3872 0.098 Uiso 1.00 1 c R . .
H(97) H 0.6852 0.6655 0.2352 0.079 Uiso 1.00 1 c R . .
H(98) H 0.7972 0.6015 0.2249 0.135 Uiso 1.00 1 c R . .
H(99) H 0.8577 0.5716 0.2979 0.177 Uiso 1.00 1 c R . .
H(100) H 0.8071 0.6012 0.3769 0.153 Uiso 1.00 1 c R . .
H(102) H 0.2420 0.7589 0.1092 0.061 Uiso 1.00 1 c R . .
H(103) H 0.2792 0.9154 0.2476 0.063 Uiso 1.00 1 c R . .
H(104) H 0.4336 0.8896 0.4782 0.050 Uiso 1.00 1 c R . .
H(105) H 0.3103 0.6681 0.3435 0.054 Uiso 1.00 1 c R . .
H(106) H 0.7364 0.7195 0.1871 0.079 Uiso 1.00 1 c R . .
H(107) H 0.6928 0.7571 0.1546 0.079 Uiso 1.00 1 c R . .
H(108) H 0.6220 0.7053 0.1616 0.079 Uiso 1.00 1 c R . .
H(109) H 0.8827 0.8183 0.3436 0.091 Uiso 1.00 1 c R . .
H(110) H 0.8835 0.7914 0.2812 0.091 Uiso 1.00 1 c R . .
H(111) H 0.8283 0.7481 0.3034 0.091 Uiso 1.00 1 c R . .
H(112) H 0.5809 0.9415 0.0975 0.108 Uiso 1.00 1 c R . .
H(113) H 0.6613 0.9417 0.0670 0.108 Uiso 1.00 1 c R . .
H(114) H 0.6827 0.9920 0.1283 0.108 Uiso 1.00 1 c R . .
H(115) H 0.7475 0.8412 0.0754 0.167 Uiso 1.00 1 c R . .
H(116) H 0.6333 0.8291 0.0510 0.167 Uiso 1.00 1 c R . .
H(117) H 0.6763 0.8107 0.1001 0.167 Uiso 1.00 1 c R . .
H(118) H 0.1311 0.4606 0.0650 0.151 Uiso 1.00 1 c R . .
H(119) H 0.1449 0.4149 0.0097 0.151 Uiso 1.00 1 c R . .
H(120) H 0.2276 0.4767 0.0499 0.151 Uiso 1.00 1 c R . .
H(121) H 0.5724 0.5300 0.2284 0.067 Uiso 1.00 1 c R . .
H(122) H 0.4803 0.4857 0.2289 0.067 Uiso 1.00 1 c R . .
H(123) H 0.5349 0.5495 0.2809 0.067 Uiso 1.00 1 c R . .
H(124) H 0.5141 0.5829 0.1100 0.074 Uiso 1.00 1 c R . .
H(125) H 0.5314 0.5275 0.1263 0.074 Uiso 1.00 1 c R . .
H(126) H 0.5962 0.5961 0.1652 0.074 Uiso 1.00 1 c R . .
H(127) H 0.2811 0.6192 0.0960 0.053 Uiso 1.00 1 c R . .
H(128) H 0.3477 0.5774 0.0715 0.053 Uiso 1.00 1 c R . .
H(129) H 0.3933 0.6492 0.1090 0.053 Uiso 1.00 1 c R . .
H(130) H 0.1697 0.5732 0.1961 0.059 Uiso 1.00 1 c R . .
H(131) H 0.1636 0.5625 0.1343 0.059 Uiso 1.00 1 c R . .
H(132) H 0.1921 0.6308 0.1813 0.059 Uiso 1.00 1 c R . .
H(133) H 0.5318 0.7907 0.1555 0.084 Uiso 1.00 1 c R . .
H(134) H 0.5449 0.8632 0.1843 0.084 Uiso 1.00 1 c R . .
H(135) H 0.4715 0.8175 0.1962 0.084 Uiso 1.00 1 c R . .
H(136) H 0.7702 0.9433 0.3985 0.071 Uiso 1.00 1 c R . .
H(137) H 0.8611 0.9241 0.3812 0.071 Uiso 1.00 1 c R . .
H(138) H 0.8036 0.8871 0.4076 0.071 Uiso 1.00 1 c R . .
H(139) H 0.5459 0.9269 0.2866 0.088 Uiso 1.00 1 c R . .
H(140) H 0.6518 0.9680 0.3261 0.088 Uiso 1.00 1 c R . .
H(141) H 0.5842 0.9290 0.3468 0.088 Uiso 1.00 1 c R . .
H(142) H 0.3610 0.5260 0.2799 0.071 Uiso 1.00 1 c R . .
H(143) H 0.2544 0.5094 0.2392 0.071 Uiso 1.00 1 c R . .
H(144) H 0.2993 0.5756 0.2896 0.071 Uiso 1.00 1 c R . .
H(145) H 0.2186 0.3232 0.0203 0.142 Uiso 1.00 1 c R . .
H(146) H 0.1205 0.3253 0.0357 0.141 Uiso 1.00 1 c R . .
H(147) H 0.2121 0.3206 0.0768 0.141 Uiso 1.00 1 c R . .
H(148) H -0.4796 0.1829 0.1803 0.066 Uiso 1.00 1 c R . .
H(149) H -0.4762 0.2516 0.1359 0.069 Uiso 1.00 1 c R . .
H(150) H -0.3259 0.3183 0.1472 0.074 Uiso 1.00 1 c R . .
H(151) H -0.1598 0.1053 0.2376 0.057 Uiso 1.00 1 c R . .
H(152) H -0.1752 0.3132 0.2024 0.054 Uiso 1.00 1 c R . .
H(153) H 0.3362 0.3933 0.1932 0.058 Uiso 1.00 1 c R . .
H(154) H -0.2026 0.0436 0.2842 0.071 Uiso 1.00 1 c R . .
H(155) H -0.3337 0.1787 0.2355 0.059 Uiso 1.00 1 c R . .
H(156) H 0.4309 0.3195 0.1819 0.071 Uiso 1.00 1 c R . .
H(157) H 0.1505 0.4040 0.3914 0.045 Uiso 1.00 1 c R . .
H(158) H 0.2487 0.2186 0.2351 0.051 Uiso 1.00 1 c R . .
H(159) H 0.3803 0.2288 0.1984 0.071 Uiso 1.00 1 c R . .
H(160) H -0.2149 0.0916 0.3750 0.088 Uiso 1.00 1 c R . .
H(161) H -0.1994 0.1996 0.4155 0.082 Uiso 1.00 1 c R . .
H(162) H -0.1596 0.2605 0.3682 0.072 Uiso 1.00 1 c R . .
H(163) H -0.1918 0.3456 0.3201 0.068 Uiso 1.00 1 c R . .
H(164) H -0.1076 0.4503 0.3892 0.065 Uiso 1.00 1 c R . .
H(165) H 0.0643 0.4769 0.4224 0.054 Uiso 1.00 1 c R . .
H(166) H 0.2004 0.3815 0.2261 0.051 Uiso 1.00 1 c R . .
H(167) H -0.0052 0.0368 0.1699 0.068 Uiso 1.00 1 c R . .
H(168) H -0.1161 0.0116 0.1328 0.068 Uiso 1.00 1 c R . .
H(169) H -0.0875 0.0555 0.1968 0.068 Uiso 1.00 1 c R . .
H(170) H -0.2519 0.0748 0.1383 0.070 Uiso 1.00 1 c R . .
H(171) H -0.2789 0.0898 0.0855 0.070 Uiso 1.00 1 c R . .
H(172) H -0.2657 0.1411 0.1452 0.070 Uiso 1.00 1 c R . .
H(173) H 0.1670 0.1336 0.1353 0.057 Uiso 1.00 1 c R . .
H(174) H 0.1018 0.0663 0.1185 0.057 Uiso 1.00 1 c R . .
H(175) H 0.1485 0.1127 0.1819 0.057 Uiso 1.00 1 c R . .
H(176) H -0.2187 0.2026 0.0869 0.080 Uiso 1.00 1 c R . .
H(177) H -0.1462 0.2009 0.0512 0.080 Uiso 1.00 1 c R . .
H(178) H -0.1228 0.2574 0.1095 0.080 Uiso 1.00 1 c R . .
H(179) H 0.0339 0.2358 0.0828 0.073 Uiso 1.00 1 c R . .
H(180) H 0.0908 0.1837 0.0718 0.073 Uiso 1.00 1 c R . .
H(181) H 0.1273 0.2423 0.1296 0.073 Uiso 1.00 1 c R . .
H(182) H 0.0288 0.1443 0.3698 0.057 Uiso 1.00 1 c R . .
H(183) H 0.1093 0.1095 0.3554 0.057 Uiso 1.00 1 c R . .
H(184) H 0.0355 0.1190 0.3085 0.057 Uiso 1.00 1 c R . .
H(185) H 0.1178 0.3179 0.4701 0.084 Uiso 1.00 1 c R . .
H(186) H 0.0978 0.2487 0.4645 0.084 Uiso 1.00 1 c R . .
H(187) H 0.0253 0.2667 0.4235 0.084 Uiso 1.00 1 c R . .
H(188) H 0.3438 0.3874 0.4437 0.071 Uiso 1.00 1 c R . .
H(189) H 0.2998 0.3713 0.4865 0.071 Uiso 1.00 1 c R . .
H(190) H 0.2405 0.3974 0.4475 0.071 Uiso 1.00 1 c R . .
H(191) H 0.3912 0.2685 0.3287 0.075 Uiso 1.00 1 c R . .
H(192) H 0.4270 0.3127 0.3929 0.075 Uiso 1.00 1 c R . .
H(193) H 0.3694 0.3344 0.3495 0.075 Uiso 1.00 1 c R . .
H(194) H 0.2013 0.1127 0.2913 0.079 Uiso 1.00 1 c R . .
H(195) H 0.3125 0.1504 0.3148 0.079 Uiso 1.00 1 c R . .
H(196) H 0.2426 0.1530 0.2623 0.079 Uiso 1.00 1 c R . .
H(197) H 0.2994 0.7084 0.1652 0.046 Uiso 1.00 1 c R . .
H(1002) H 0.5067 0.7173 0.3660 0.044 Uiso 1.00 1 c R . .
H(1003) H 0.5255 0.6505 0.3469 0.044 Uiso 1.00 1 c R . .

loop_
_atom_site_aniso_label
_atom_site_aniso_U_11
_atom_site_aniso_U_22
_atom_site_aniso_U_33
_atom_site_aniso_U_12
_atom_site_aniso_U_13
_atom_site_aniso_U_23
Ir(1) 0.03133(14) 0.03152(15) 0.03150(18) 0.01462(12) 0.01312(12) 0.01515(13)
Ir(2) 0.03265(14) 0.02949(15) 0.03031(17) 0.01357(12) 0.01405(12) 0.01495(13)
Ir(101) 0.02508(13) 0.02972(15) 0.03935(19) 0.00733(11) 0.00967(12) 0.01733(13)
Ir(102) 0.02546(13) 0.03110(15) 0.03649(18) 0.00606(11) 0.01115(12) 0.01666(13)
P(1) 0.0343(9) 0.0414(10) 0.0430(12) 0.0180(8) 0.0196(9) 0.0248(9)
P(101) 0.0239(8) 0.0339(9) 0.0339(11) 0.0063(7) 0.0066(8) 0.0138(8)
O(501) 0.102(7) 0.369(18) 0.093(8) -0.001(8) -0.021(6) 0.114(10)
O(502) 0.095(5) 0.099(5) 0.113(7) -0.027(4) -0.033(5) 0.052(5)
N(1) 0.035(2) 0.037(3) 0.029(3) 0.017(2) 0.012(2) 0.025(2)
N(101) 0.030(2) 0.039(3) 0.037(3) 0.005(2) 0.014(2) 0.022(3)
C(1) 0.053(4) 0.041(4) 0.029(4) 0.019(3) 0.017(3) 0.014(3)
C(2) 0.043(3) 0.028(3) 0.038(4) 0.015(3) 0.018(3) 0.012(3)
C(3) 0.045(4) 0.027(3) 0.037(4) 0.010(3) 0.010(3) 0.007(3)
C(4) 0.040(4) 0.042(4) 0.044(5) 0.011(3) 0.012(3) 0.009(3)
C(5) 0.043(4) 0.038(4) 0.029(4) 0.015(3) 0.005(3) 0.009(3)
C(6) 0.078(5) 0.056(5) 0.047(5) 0.029(4) 0.033(4) 0.022(4)
C(7) 0.053(4) 0.044(4) 0.045(5) 0.017(3) 0.022(4) 0.006(4)
C(8) 0.069(5) 0.040(4) 0.061(6) 0.017(4) 0.030(4) 0.020(4)
C(9) 0.045(4) 0.061(5) 0.069(7) 0.014(4) 0.005(4) 0.014(5)
C(10) 0.077(5) 0.079(6) 0.045(5) 0.052(5) 0.021(4) 0.025(4)
C(11) 0.027(3) 0.040(4) 0.042(4) 0.011(3) 0.005(3) 0.019(3)
C(12) 0.050(4) 0.039(4) 0.033(4) 0.011(3) 0.007(3) 0.017(3)
C(13) 0.046(4) 0.042(4) 0.036(4) 0.020(3) 0.018(3) 0.024(3)
C(14) 0.041(3) 0.038(4) 0.040(4) 0.016(3) 0.016(3) 0.026(3)
C(15) 0.041(3) 0.044(4) 0.034(4) 0.013(3) 0.015(3) 0.011(3)
C(16) 0.039(4) 0.076(6) 0.072(6) 0.028(4) 0.015(4) 0.045(5)
C(17) 0.078(6) 0.056(5) 0.042(5) 0.019(4) 0.004(4) 0.019(4)
C(18) 0.086(6) 0.066(5) 0.057(6) 0.049(5) 0.046(5) 0.040(4)
C(19) 0.047(4) 0.042(4) 0.052(5) 0.010(3) 0.017(4) 0.028(4)
C(20) 0.084(6) 0.050(4) 0.064(6) 0.047(4) 0.037(5) 0.035(4)
C(21) 0.048(4) 0.033(3) 0.032(4) 0.019(3) 0.017(3) 0.025(3)
C(22) 0.058(4) 0.072(5) 0.041(5) 0.048(4) 0.033(4) 0.037(4)
C(23) 0.079(5) 0.042(4) 0.043(5) 0.033(4) 0.038(4) 0.020(4)
C(24) 0.061(4) 0.040(4) 0.034(4) 0.024(3) 0.022(4) 0.017(3)
C(25) 0.049(4) 0.027(3) 0.036(4) 0.011(3) 0.018(3) 0.016(3)
C(26) 0.035(3) 0.047(4) 0.051(5) 0.010(3) 0.023(3) 0.031(4)
C(27) 0.037(3) 0.056(5) 0.051(5) 0.013(3) 0.022(3) 0.030(4)
C(28) 0.046(4) 0.051(5) 0.081(7) 0.016(3) 0.029(4) 0.040(5)
C(29) 0.053(5) 0.079(6) 0.088(7) 0.017(4) 0.032(5) 0.066(6)
C(30) 0.070(5) 0.069(6) 0.065(6) 0.021(4) 0.041(5) 0.042(5)
C(31) 0.074(5) 0.053(5) 0.054(6) 0.015(4) 0.036(4) 0.030(4)
C(32) 0.044(4) 0.053(4) 0.040(4) 0.035(3) 0.021(3) 0.025(3)
C(33) 0.039(3) 0.053(4) 0.043(5) 0.027(3) 0.015(3) 0.026(4)
C(34) 0.064(5) 0.066(5) 0.055(5) 0.039(4) 0.032(4) 0.033(4)
C(35) 0.036(4) 0.079(6) 0.057(6) 0.032(4) 0.019(4) 0.019(5)
C(36) 0.038(4) 0.062(5) 0.066(6) 0.011(4) 0.025(4) 0.026(5)
C(37) 0.030(3) 0.046(4) 0.072(6) 0.009(3) 0.024(3) 0.031(4)
C(38) 0.045(3) 0.029(3) 0.035(4) 0.013(3) 0.019(3) 0.022(3)
C(39) 0.039(3) 0.027(3) 0.021(3) 0.014(3) 0.010(3) 0.007(3)
C(40) 0.037(3) 0.034(3) 0.029(4) 0.008(3) 0.012(3) 0.010(3)
C(41) 0.052(4) 0.042(4) 0.034(4) 0.015(3) 0.018(3) 0.011(3)
C(42) 0.053(4) 0.043(4) 0.051(5) 0.006(3) 0.030(4) 0.023(3)
C(43) 0.046(4) 0.069(5) 0.064(6) 0.021(4) 0.036(4) 0.029(4)
C(44) 0.052(4) 0.062(5) 0.063(6) 0.028(4) 0.030(4) 0.028(4)
C(45) 0.032(3) 0.042(4) 0.054(5) 0.013(3) 0.020(3) 0.027(3)
C(101) 0.039(4) 0.027(3) 0.063(6) 0.006(3) 0.011(3) 0.020(3)
C(102) 0.036(3) 0.031(3) 0.059(5) 0.005(3) 0.016(3) 0.023(3)
C(103) 0.043(4) 0.020(3) 0.047(5) 0.005(3) 0.015(3) 0.003(3)
C(104) 0.043(4) 0.030(3) 0.035(4) 0.009(3) 0.010(3) 0.007(3)
C(105) 0.036(3) 0.035(4) 0.053(5) 0.013(3) 0.012(3) 0.014(3)
C(106) 0.049(4) 0.029(4) 0.088(7) 0.008(3) 0.015(4) 0.028(4)
C(107) 0.049(4) 0.048(4) 0.080(6) 0.012(3) 0.023(4) 0.039(4)
C(108) 0.043(4) 0.053(4) 0.053(5) 0.022(3) 0.011(3) 0.023(4)
C(109) 0.051(4) 0.034(4) 0.049(5) 0.004(3) 0.012(4) 0.010(3)
C(110) 0.053(4) 0.055(5) 0.075(7) 0.019(4) 0.035(4) 0.024(4)
C(111) 0.039(3) 0.034(3) 0.055(5) 0.013(3) 0.028(3) 0.026(3)
C(112) 0.033(3) 0.037(4) 0.050(5) -0.004(3) 0.015(3) 0.022(3)
C(113) 0.033(3) 0.043(4) 0.059(5) 0.013(3) 0.024(3) 0.035(4)
C(114) 0.043(4) 0.037(4) 0.038(4) 0.006(3) 0.016(3) 0.015(3)
C(115) 0.034(3) 0.037(4) 0.046(5) 0.008(3) 0.015(3) 0.024(3)
C(116) 0.080(6) 0.055(5) 0.085(7) 0.030(4) 0.053(5) 0.032(5)
C(117) 0.046(4) 0.077(6) 0.053(6) -0.023(4) 0.018(4) 0.016(4)
C(118) 0.035(4) 0.076(6) 0.116(8) 0.025(4) 0.031(4) 0.063(6)
C(119) 0.091(6) 0.048(5) 0.059(6) 0.018(4) 0.045(5) 0.016(4)
C(120) 0.056(5) 0.086(6) 0.067(6) 0.021(4) 0.023(4) 0.052(5)
C(121) 0.027(3) 0.046(4) 0.030(4) 0.004(3) 0.009(3) 0.019(3)
C(122) 0.030(3) 0.044(4) 0.035(4) 0.007(3) 0.011(3) 0.015(3)
C(123) 0.049(4) 0.047(4) 0.030(4) 0.013(3) 0.016(3) 0.017(3)
C(124) 0.036(3) 0.034(3) 0.029(4) -0.005(3) 0.003(3) 0.008(3)
C(125) 0.032(3) 0.036(4) 0.035(4) -0.008(3) 0.007(3) 0.013(3)
C(126) 0.025(3) 0.033(3) 0.032(4) 0.007(2) 0.006(3) 0.008(3)
C(127) 0.047(4) 0.035(4) 0.041(5) 0.007(3) 0.015(3) 0.012(3)
C(128) 0.069(5) 0.033(4) 0.055(6) 0.028(4) 0.020(4) 0.017(4)
C(129) 0.052(4) 0.037(4) 0.053(5) 0.018(3) 0.002(4) 0.022(4)
C(130) 0.072(5) 0.047(4) 0.033(5) 0.019(4) -0.001(4) 0.013(4)
C(131) 0.055(4) 0.027(3) 0.034(4) 0.013(3) 0.003(3) 0.007(3)
C(132) 0.029(3) 0.037(4) 0.036(4) 0.004(3) 0.011(3) 0.002(3)
C(133) 0.026(3) 0.047(4) 0.055(5) 0.006(3) 0.011(3) 0.007(3)
C(134) 0.028(4) 0.072(6) 0.071(7) 0.010(4) 0.015(4) 0.017(5)
C(135) 0.049(5) 0.073(6) 0.079(7) -0.003(4) 0.035(5) 0.016(5)
C(136) 0.055(5) 0.059(5) 0.075(7) 0.006(4) 0.038(5) 0.026(4)
C(137) 0.035(4) 0.046(4) 0.053(5) 0.004(3) 0.016(3) 0.015(4)
C(138) 0.032(3) 0.034(3) 0.045(4) -0.002(3) 0.001(3) 0.026(3)
C(139) 0.023(3) 0.036(3) 0.048(5) 0.005(2) 0.002(3) 0.028(3)
C(140) 0.036(4) 0.046(4) 0.082(7) 0.010(3) 0.009(4) 0.045(4)
C(141) 0.036(4) 0.086(6) 0.121(10) 0.002(4) -0.006(5) 0.078(7)
C(142) 0.044(6) 0.107(10) 0.230(19) 0.012(6) -0.015(8) 0.120(12)
C(143) 0.035(5) 0.069(7) 0.34(2) 0.022(5) 0.044(9) 0.113(12)
C(144) 0.057(5) 0.059(6) 0.222(15) 0.037(5) 0.072(7) 0.070(8)
C(145) 0.039(4) 0.045(4) 0.113(8) 0.015(3) 0.034(5) 0.038(5)
C(301) 0.092(6) 0.031(4) 0.056(6) 0.007(4) 0.024(5) 0.016(4)
C(302) 0.178(12) 0.046(6) 0.057(7) 0.002(7) 0.029(8) 0.024(5)
C(303) 0.173(13) 0.040(6) 0.102(10) 0.012(7) 0.052(10) 0.021(6)
C(304) 0.177(13) 0.054(7) 0.132(12) 0.046(8) 0.111(11) 0.042(7)
C(305) 0.144(11) 0.116(10) 0.143(12) 0.079(9) 0.105(10) 0.086(9)
C(306) 0.112(8) 0.059(6) 0.128(10) 0.053(6) 0.074(8) 0.057(6)
C(307) 0.057(5) 0.035(4) 0.070(6) 0.004(4) 0.004(4) 0.026(4)
C(308) 0.047(4) 0.046(5) 0.098(8) 0.012(4) 0.002(5) 0.027(5)
C(309) 0.074(7) 0.091(8) 0.124(11) 0.046(6) 0.031(7) 0.033(7)
C(310) 0.057(6) 0.051(6) 0.181(14) 0.000(5) 0.020(8) 0.012(7)
C(311) 0.063(6) 0.051(6) 0.121(11) -0.005(5) 0.001(6) 0.006(6)
C(312) 0.069(6) 0.059(6) 0.080(8) 0.019(5) 0.006(5) 0.013(5)
C(313) 0.055(4) 0.049(5) 0.043(5) 0.007(4) -0.003(4) 0.019(4)
C(314) 0.083(6) 0.034(4) 0.050(6) 0.010(4) 0.007(5) 0.015(4)
C(315) 0.065(6) 0.056(6) 0.067(7) 0.021(5) -0.008(5) 0.011(5)
C(316) 0.047(5) 0.091(8) 0.062(7) 0.016(5) 0.005(4) 0.016(6)
C(317) 0.047(4) 0.069(6) 0.065(7) 0.007(4) 0.001(4) 0.030(5)
C(318) 0.043(4) 0.049(5) 0.055(6) 0.004(3) -0.002(4) 0.019(4)
C(319) 0.058(5) 0.038(4) 0.052(6) -0.002(3) 0.009(4) 0.024(4)
C(320) 0.069(5) 0.066(6) 0.072(7) 0.023(4) 0.022(5) 0.042(5)
C(321) 0.081(6) 0.080(6) 0.077(8) 0.039(5) 0.031(5) 0.053(6)
C(322) 0.107(8) 0.059(6) 0.050(6) 0.022(5) 0.011(6) 0.030(5)
C(323) 0.054(5) 0.106(8) 0.081(8) 0.000(5) -0.004(6) 0.051(7)
C(324) 0.057(5) 0.087(7) 0.071(7) 0.004(5) 0.010(5) 0.037(5)
C(325) 0.046(4) 0.029(3) 0.031(4) 0.009(3) 0.012(3) 0.005(3)
C(326) 0.046(4) 0.046(4) 0.057(5) 0.006(3) 0.002(4) 0.029(4)
C(327) 0.075(6) 0.070(6) 0.057(6) 0.032(5) 0.005(5) 0.032(5)
C(328) 0.050(5) 0.081(6) 0.037(5) 0.028(4) 0.012(4) 0.014(4)
C(329) 0.047(4) 0.060(5) 0.044(5) 0.009(4) 0.025(4) 0.013(4)
C(330) 0.050(4) 0.042(4) 0.035(4) 0.015(3) 0.020(3) 0.011(3)
C(331) 0.034(3) 0.042(4) 0.029(4) 0.001(3) 0.004(3) 0.012(3)
C(332) 0.059(4) 0.038(4) 0.039(5) -0.004(3) 0.019(4) 0.004(3)
C(333) 0.063(5) 0.045(4) 0.057(6) -0.009(4) 0.031(4) 0.009(4)
C(334) 0.070(5) 0.048(5) 0.062(6) -0.003(4) 0.023(5) 0.019(4)
C(335) 0.069(5) 0.032(4) 0.052(6) 0.006(4) 0.018(4) 0.003(4)
C(336) 0.046(4) 0.033(4) 0.043(5) 0.001(3) 0.016(3) 0.007(3)
C(337) 0.036(3) 0.029(3) 0.050(5) 0.001(3) 0.016(3) 0.022(3)
C(338) 0.041(4) 0.037(4) 0.040(5) 0.001(3) 0.003(3) 0.012(3)
C(339) 0.051(4) 0.061(5) 0.052(6) 0.023(4) 0.019(4) 0.025(4)
C(340) 0.079(5) 0.046(4) 0.048(5) 0.030(4) 0.034(4) 0.027(4)
C(341) 0.061(5) 0.041(4) 0.032(4) 0.004(3) 0.011(4) 0.012(3)
C(342) 0.049(4) 0.029(3) 0.044(5) 0.009(3) 0.018(3) 0.018(3)
C(343) 0.038(3) 0.044(4) 0.044(5) 0.009(3) 0.015(3) 0.019(4)
C(344) 0.042(4) 0.066(5) 0.057(6) 0.006(4) 0.012(4) 0.032(5)
C(345) 0.052(5) 0.114(9) 0.044(6) 0.014(5) 0.011(4) 0.039(6)
C(346) 0.060(6) 0.134(10) 0.073(8) 0.036(6) 0.033(5) 0.072(7)
C(347) 0.099(7) 0.101(8) 0.112(10) 0.055(7) 0.064(7) 0.082(8)
C(348) 0.082(6) 0.055(5) 0.056(6) 0.026(4) 0.033(5) 0.033(5)
C(349) 0.039(3) 0.054(4) 0.036(4) 0.021(3) 0.019(3) 0.024(3)
C(350) 0.032(3) 0.049(4) 0.051(5) 0.011(3) 0.021(3) 0.022(4)
C(351) 0.037(4) 0.052(4) 0.047(5) 0.004(3) 0.019(3) 0.018(4)
C(352) 0.037(4) 0.070(5) 0.039(5) 0.001(4) 0.007(3) 0.024(4)
C(353) 0.049(4) 0.066(5) 0.050(6) 0.017(4) -0.003(4) 0.021(4)
C(354) 0.056(4) 0.060(5) 0.052(6) 0.029(4) 0.016(4) 0.019(4)
C(355) 0.034(3) 0.077(6) 0.035(5) 0.023(4) 0.012(3) 0.013(4)
C(356) 0.046(4) 0.100(7) 0.048(5) 0.037(5) 0.016(4) 0.024(5)
C(357) 0.061(5) 0.137(9) 0.047(6) 0.058(6) 0.028(4) 0.035(6)
C(358) 0.054(5) 0.105(8) 0.043(6) 0.047(5) 0.006(4) 0.001(5)
C(359) 0.042(4) 0.055(5) 0.084(7) 0.019(4) 0.006(5) -0.005(5)
C(360) 0.050(4) 0.050(5) 0.070(6) 0.025(4) 0.022(4) 0.013(4)
C(361) 0.041(4) 0.052(4) 0.042(5) 0.029(3) 0.018(3) 0.019(4)
C(362) 0.041(4) 0.072(5) 0.031(5) 0.014(4) 0.008(3) 0.006(4)
C(363) 0.035(4) 0.065(5) 0.051(6) 0.004(4) 0.001(4) 0.020(4)
C(364) 0.041(4) 0.068(5) 0.058(6) 0.015(4) 0.019(4) 0.036(4)
C(365) 0.050(4) 0.044(4) 0.040(5) 0.021(3) 0.020(3) 0.018(4)
C(366) 0.040(3) 0.043(4) 0.045(5) 0.020(3) 0.015(3) 0.020(3)
C(367) 0.033(3) 0.056(4) 0.036(4) 0.014(3) 0.018(3) 0.020(3)
C(368) 0.044(4) 0.077(6) 0.040(5) 0.025(4) 0.020(4) 0.022(4)
C(369) 0.049(5) 0.117(8) 0.053(6) 0.044(5) 0.028(4) 0.053(6)
C(370) 0.064(5) 0.112(8) 0.063(6) 0.042(6) 0.030(5) 0.060(6)
C(371) 0.067(6) 0.117(9) 0.072(7) 0.024(6) 0.036(5) 0.058(6)
C(372) 0.053(5) 0.090(6) 0.056(6) 0.038(5) 0.029(4) 0.050(5)
C(373) 0.024(3) 0.035(3) 0.038(4) -0.003(2) 0.011(3) 0.014(3)
C(374) 0.043(4) 0.039(4) 0.042(5) 0.015(3) 0.018(3) 0.021(3)
C(375) 0.049(4) 0.049(4) 0.034(5) 0.002(3) 0.012(3) 0.012(4)
C(376) 0.037(4) 0.067(5) 0.031(5) -0.015(3) 0.000(3) 0.016(4)
C(377) 0.032(3) 0.062(5) 0.051(5) 0.004(3) 0.007(3) 0.028(4)
C(378) 0.037(3) 0.044(4) 0.040(5) 0.006(3) 0.008(3) 0.021(3)
C(379) 0.030(3) 0.032(3) 0.032(4) 0.007(2) 0.011(3) 0.014(3)
C(380) 0.044(4) 0.041(4) 0.053(5) 0.018(3) 0.027(3) 0.022(3)
C(381) 0.048(4) 0.066(5) 0.050(5) 0.032(4) 0.027(4) 0.029(4)
C(382) 0.061(4) 0.030(4) 0.048(5) 0.015(3) 0.022(4) 0.014(3)
C(383) 0.044(4) 0.031(4) 0.053(5) 0.010(3) 0.012(3) 0.019(3)
C(384) 0.031(3) 0.025(3) 0.042(4) 0.004(2) 0.009(3) 0.014(3)
C(385) 0.033(3) 0.023(3) 0.030(4) 0.004(2) 0.012(3) 0.003(3)
C(386) 0.033(3) 0.032(3) 0.035(4) 0.005(3) 0.010(3) 0.010(3)
C(387) 0.042(3) 0.031(3) 0.045(4) 0.011(3) 0.023(3) 0.022(3)
C(388) 0.039(3) 0.029(3) 0.054(5) 0.012(3) 0.026(3) 0.018(3)
C(389) 0.031(3) 0.041(4) 0.052(5) 0.016(3) 0.014(3) 0.021(3)
C(390) 0.036(3) 0.031(3) 0.044(4) 0.007(3) 0.018(3) 0.014(3)
C(391) 0.029(3) 0.030(3) 0.044(4) 0.008(2) 0.018(3) 0.016(3)
C(392) 0.038(3) 0.037(4) 0.043(5) 0.009(3) 0.018(3) 0.019(3)
C(393) 0.046(4) 0.052(4) 0.039(5) 0.012(3) 0.020(3) 0.025(4)
C(394) 0.070(5) 0.053(5) 0.059(6) 0.026(4) 0.035(4) 0.041(4)
C(395) 0.089(6) 0.039(4) 0.060(6) 0.021(4) 0.040(5) 0.027(4)
C(396) 0.053(4) 0.045(4) 0.039(5) 0.016(3) 0.023(4) 0.019(3)
C(501) 0.090(8) 0.093(8) 0.087(9) -0.001(6) 0.009(7) 0.015(7)
C(502) 0.034(5) 0.238(18) 0.089(10) -0.014(8) -0.006(6) 0.114(12)
C(503) 0.124(11) 0.130(11) 0.163(15) 0.035(9) 0.064(11) 0.100(10)
C(504) 0.135(11) 0.150(12) 0.092(10) 0.053(10) 0.019(8) 0.051(9)
C(505) 0.062(6) 0.068(6) 0.097(9) 0.008(5) -0.016(6) 0.040(6)
C(506) 0.115(9) 0.087(8) 0.151(13) -0.005(7) -0.039(9) 0.067(8)
B(1) 0.057(5) 0.035(4) 0.057(7) 0.010(4) 0.003(5) 0.023(4)
B(2) 0.045(4) 0.033(4) 0.033(5) 0.004(3) 0.013(4) 0.013(4)
B(3) 0.037(4) 0.051(5) 0.030(5) 0.013(4) 0.011(4) 0.009(4)
B(4) 0.031(3) 0.031(4) 0.031(4) 0.004(3) 0.011(3) 0.014(3)

loop_
_atom_type_symbol
_atom_type_description
_atom_type_scat_dispersion_real
_atom_type_scat_dispersion_imag
_atom_type_scat_source
C C 0.003 0.002
;
International Tables for Crystallography
(1992, Vol. C, Tables 4.2.6.8 and 6.1.1.4)
;
H H 0.000 0.000
;
International Tables for Crystallography
(1992, Vol. C, Table 6.1.1.4)
;
B B 0.001 0.001
;
International Tables for Crystallography
(1992, Vol. C, Tables 4.2.6.8 and 6.1.1.4)
;
Ir Ir -1.444 7.990
;
International Tables for Crystallography
(1992, Vol. C, Tables 4.2.6.8 and 6.1.1.4)
;
N N 0.006 0.003
;
International Tables for Crystallography
(1992, Vol. C, Tables 4.2.6.8 and 6.1.1.4)
;
P P 0.102 0.094
;
International Tables for Crystallography
(1992, Vol. C, Tables 4.2.6.8 and 6.1.1.4)
;
O O 0.011 0.006
;
International Tables for Crystallography
(1992, Vol. C, Tables 4.2.6.8 and 6.1.1.4)
;

loop_
_geom_angle_atom_site_label_1
_geom_angle_atom_site_label_2
_geom_angle_atom_site_label_3
_geom_angle
_geom_angle_publ_flag
_geom_angle_site_symmetry_1
_geom_angle_site_symmetry_2
_geom_angle_site_symmetry_3
Ir(2) Ir(1) P(1) 79.72(4) yes . . .
Ir(2) Ir(1) C(1) 130.93(17) yes . . .
Ir(2) Ir(1) C(2) 114.43(17) yes . . .
Ir(2) Ir(1) C(3) 123.8(2) yes . . .
Ir(2) Ir(1) C(4) 154.4(2) yes . . .
Ir(2) Ir(1) C(5) 165.6(2) yes . . .
Ir(2) Ir(1) C(38) 72.14(19) yes . . .
Ir(2) Ir(1) C(39) 44.4(2) yes . . .
P(1) Ir(1) C(1) 147.7(2) yes . . .
P(1) Ir(1) C(2) 150.33(18) yes . . .
P(1) Ir(1) C(3) 113.9(2) yes . . .
P(1) Ir(1) C(4) 95.2(2) yes . . .
P(1) Ir(1) C(5) 110.7(2) yes . . .
P(1) Ir(1) C(38) 87.8(2) yes . . .
P(1) Ir(1) C(39) 103.21(18) yes . . .
C(1) Ir(1) C(2) 36.3(3) yes . . .
C(1) Ir(1) C(3) 61.4(3) yes . . .
C(1) Ir(1) C(4) 61.7(2) yes . . .
C(1) Ir(1) C(5) 37.3(2) yes . . .
C(1) Ir(1) C(38) 92.5(2) yes . . .
C(1) Ir(1) C(39) 96.3(2) yes . . .
C(2) Ir(1) C(3) 36.4(2) yes . . .
C(2) Ir(1) C(4) 60.4(2) yes . . .
C(2) Ir(1) C(5) 61.5(2) yes . . .
C(2) Ir(1) C(38) 120.8(2) yes . . .
C(2) Ir(1) C(39) 104.7(2) yes . . .
C(3) Ir(1) C(4) 36.1(2) yes . . .
C(3) Ir(1) C(5) 62.3(3) yes . . .
C(3) Ir(1) C(38) 154.0(3) yes . . .
C(3) Ir(1) C(39) 138.2(2) yes . . .
C(4) Ir(1) C(5) 38.0(3) yes . . .
C(4) Ir(1) C(38) 133.1(3) yes . . .
C(4) Ir(1) C(39) 157.8(3) yes . . .
C(5) Ir(1) C(38) 97.7(2) yes . . .
C(5) Ir(1) C(39) 121.7(2) yes . . .
C(38) Ir(1) C(39) 37.4(2) yes . . .
Ir(1) Ir(2) N(1) 86.52(12) yes . . .
Ir(1) Ir(2) C(11) 138.50(19) yes . . .
Ir(1) Ir(2) C(12) 174.8(2) yes . . .
Ir(1) Ir(2) C(13) 141.40(16) yes . . .
Ir(1) Ir(2) C(14) 114.40(13) yes . . .
Ir(1) Ir(2) C(15) 113.04(16) yes . . .
Ir(1) Ir(2) C(39) 52.50(14) yes . . .
N(1) Ir(2) C(11) 132.1(2) yes . . .
N(1) Ir(2) C(12) 98.3(2) yes . . .
N(1) Ir(2) C(13) 93.9(2) yes . . .
N(1) Ir(2) C(14) 122.6(2) yes . . .
N(1) Ir(2) C(15) 156.2(2) yes . . .
N(1) Ir(2) C(39) 84.2(2) yes . . .
C(11) Ir(2) C(12) 37.6(2) yes . . .
C(11) Ir(2) C(13) 62.4(3) yes . . .
C(11) Ir(2) C(14) 62.0(2) yes . . .
C(11) Ir(2) C(15) 36.6(2) yes . . .
C(11) Ir(2) C(39) 108.9(3) yes . . .
C(12) Ir(2) C(13) 36.9(2) yes . . .
C(12) Ir(2) C(14) 61.4(2) yes . . .
C(12) Ir(2) C(15) 61.8(2) yes . . .
C(12) Ir(2) C(39) 129.5(2) yes . . .
C(13) Ir(2) C(14) 36.7(2) yes . . .
C(13) Ir(2) C(15) 62.3(3) yes . . .
C(13) Ir(2) C(39) 166.0(2) yes . . .
C(14) Ir(2) C(15) 37.9(3) yes . . .
C(14) Ir(2) C(39) 151.4(2) yes . . .
C(15) Ir(2) C(39) 118.2(3) yes . . .
Ir(102) Ir(101) P(101) 78.92(4) yes . . .
Ir(102) Ir(101) C(101) 130.82(17) yes . . .
Ir(102) Ir(101) C(102) 164.5(2) yes . . .
Ir(102) Ir(101) C(103) 156.3(2) yes . . .
Ir(102) Ir(101) C(104) 125.7(2) yes . . .
Ir(102) Ir(101) C(105) 115.44(18) yes . . .
Ir(102) Ir(101) C(138) 71.07(19) yes . . .
Ir(102) Ir(101) C(139) 43.8(2) yes . . .
P(101) Ir(101) C(101) 149.1(2) yes . . .
P(101) Ir(101) C(102) 112.0(2) yes . . .
P(101) Ir(101) C(103) 95.03(19) yes . . .
P(101) Ir(101) C(104) 112.4(2) yes . . .
P(101) Ir(101) C(105) 148.6(2) yes . . .
P(101) Ir(101) C(138) 87.82(19) yes . . .
P(101) Ir(101) C(139) 102.83(17) yes . . .
C(101) Ir(101) C(102) 37.1(2) yes . . .
C(101) Ir(101) C(103) 61.2(2) yes . . .
C(101) Ir(101) C(104) 60.7(3) yes . . .
C(101) Ir(101) C(105) 35.9(3) yes . . .
C(101) Ir(101) C(138) 94.2(2) yes . . .
C(101) Ir(101) C(139) 97.0(2) yes . . .
C(102) Ir(101) C(103) 37.5(3) yes . . .
C(102) Ir(101) C(104) 61.6(3) yes . . .
C(102) Ir(101) C(105) 61.1(3) yes . . .
C(102) Ir(101) C(138) 97.7(3) yes . . .
C(102) Ir(101) C(139) 121.1(2) yes . . .
C(103) Ir(101) C(104) 36.0(3) yes . . .
C(103) Ir(101) C(105) 60.2(2) yes . . .
C(103) Ir(101) C(138) 132.0(3) yes . . .
C(103) Ir(101) C(139) 157.4(2) yes . . .
C(104) Ir(101) C(105) 36.2(2) yes . . .
C(104) Ir(101) C(138) 154.8(2) yes . . .
C(104) Ir(101) C(139) 140.2(2) yes . . .
C(105) Ir(101) C(138) 122.8(2) yes . . .
C(105) Ir(101) C(139) 106.4(2) yes . . .
C(138) Ir(101) C(139) 37.0(2) yes . . .
Ir(101) Ir(102) N(101) 86.91(13) yes . . .
Ir(101) Ir(102) C(111) 143.50(17) yes . . .
Ir(101) Ir(102) C(112) 174.3(2) yes . . .
Ir(101) Ir(102) C(113) 136.46(17) yes . . .
Ir(101) Ir(102) C(114) 112.52(14) yes . . .
Ir(101) Ir(102) C(115) 116.44(13) yes . . .
Ir(101) Ir(102) C(139) 51.65(15) yes . . .
N(101) Ir(102) C(111) 93.6(2) yes . . .
N(101) Ir(102) C(112) 98.7(2) yes . . .
N(101) Ir(102) C(113) 133.3(2) yes . . .
N(101) Ir(102) C(114) 155.3(2) yes . . .
N(101) Ir(102) C(115) 119.8(2) yes . . .
N(101) Ir(102) C(139) 85.3(2) yes . . .
C(111) Ir(102) C(112) 37.9(2) yes . . .
C(111) Ir(102) C(113) 62.9(2) yes . . .
C(111) Ir(102) C(114) 61.7(2) yes . . .
C(111) Ir(102) C(115) 35.1(2) yes . . .
C(111) Ir(102) C(139) 164.8(2) yes . . .
C(112) Ir(102) C(113) 37.9(2) yes . . .
C(112) Ir(102) C(114) 62.4(2) yes . . .
C(112) Ir(102) C(115) 61.7(2) yes . . .
C(112) Ir(102) C(139) 127.3(2) yes . . .
C(113) Ir(102) C(114) 37.4(2) yes . . .
C(113) Ir(102) C(115) 63.1(3) yes . . .
C(113) Ir(102) C(139) 107.3(3) yes . . .
C(114) Ir(102) C(115) 38.5(2) yes . . .
C(114) Ir(102) C(139) 118.5(3) yes . . .
C(115) Ir(102) C(139) 153.3(2) yes . . .
Ir(1) P(1) C(21) 110.6(2) yes . . .
Ir(1) P(1) C(26) 117.3(2) yes . . .
Ir(1) P(1) C(32) 115.6(2) yes . . .
C(21) P(1) C(26) 102.1(3) yes . . .
C(21) P(1) C(32) 103.6(3) yes . . .
C(26) P(1) C(32) 106.0(3) yes . . .
Ir(101) P(101) C(121) 111.4(2) yes . . .
Ir(101) P(101) C(126) 116.8(2) yes . . .
Ir(101) P(101) C(132) 116.2(2) yes . . .
C(121) P(101) C(126) 104.1(3) yes . . .
C(121) P(101) C(132) 102.1(3) yes . . .
C(126) P(101) C(132) 104.6(3) yes . . .
Ir(2) N(1) C(21) 123.8(3) yes . . .
Ir(2) N(1) C(25) 118.4(4) yes . . .
C(21) N(1) C(25) 117.8(6) yes . . .
Ir(102) N(101) C(121) 123.7(4) yes . . .
Ir(102) N(101) C(125) 119.1(4) yes . . .
C(121) N(101) C(125) 117.2(6) yes . . .
Ir(1) C(1) C(2) 72.7(4) yes . . .
Ir(1) C(1) C(5) 69.0(4) yes . . .
Ir(1) C(1) C(6) 131.4(4) yes . . .
C(2) C(1) C(5) 107.4(7) yes . . .
C(2) C(1) C(6) 126.7(7) yes . . .
C(5) C(1) C(6) 125.1(8) yes . . .
Ir(1) C(2) C(1) 70.9(4) yes . . .
Ir(1) C(2) C(3) 71.4(4) yes . . .
Ir(1) C(2) C(7) 133.8(4) yes . . .
C(1) C(2) C(3) 109.3(6) yes . . .
C(1) C(2) C(7) 126.8(7) yes . . .
C(3) C(2) C(7) 122.8(7) yes . . .
Ir(1) C(3) C(2) 72.2(3) yes . . .
Ir(1) C(3) C(4) 71.3(3) yes . . .
Ir(1) C(3) C(8) 131.1(5) yes . . .
C(2) C(3) C(4) 107.7(7) yes . . .
C(2) C(3) C(8) 124.1(7) yes . . .
C(4) C(3) C(8) 127.1(7) yes . . .
Ir(1) C(4) C(3) 72.5(3) yes . . .
Ir(1) C(4) C(5) 68.8(3) yes . . .
Ir(1) C(4) C(9) 129.0(5) yes . . .
C(3) C(4) C(5) 108.2(6) yes . . .
C(3) C(4) C(9) 127.3(8) yes . . .
C(5) C(4) C(9) 124.2(8) yes . . .
Ir(1) C(5) C(1) 73.7(4) yes . . .
Ir(1) C(5) C(4) 73.3(4) yes . . .
Ir(1) C(5) C(10) 129.0(4) yes . . .
C(1) C(5) C(4) 107.3(7) yes . . .
C(1) C(5) C(10) 123.8(8) yes . . .
C(4) C(5) C(10) 127.5(6) yes . . .
Ir(2) C(11) C(12) 69.5(3) yes . . .
Ir(2) C(11) C(15) 70.6(4) yes . . .
Ir(2) C(11) C(16) 129.4(6) yes . . .
C(12) C(11) C(15) 106.4(6) yes . . .
C(12) C(11) C(16) 124.5(5) yes . . .
C(15) C(11) C(16) 128.8(7) yes . . .
Ir(2) C(12) C(11) 72.9(3) yes . . .
Ir(2) C(12) C(13) 74.0(4) yes . . .
Ir(2) C(12) C(17) 130.9(6) yes . . .
C(11) C(12) C(13) 110.2(5) yes . . .
C(11) C(12) C(17) 121.9(7) yes . . .
C(13) C(12) C(17) 126.5(7) yes . . .
Ir(2) C(13) C(12) 69.1(4) yes . . .
Ir(2) C(13) C(14) 71.8(4) yes . . .
Ir(2) C(13) C(18) 126.9(6) yes . . .
C(12) C(13) C(14) 107.0(7) yes . . .
C(12) C(13) C(18) 125.9(6) yes . . .
C(14) C(13) C(18) 127.0(7) yes . . .
Ir(2) C(14) C(13) 71.5(5) yes . . .
Ir(2) C(14) C(15) 69.2(5) yes . . .
Ir(2) C(14) C(19) 127.2(5) yes . . .
C(13) C(14) C(15) 107.2(6) yes . . .
C(13) C(14) C(19) 127.7(7) yes . . .
C(15) C(14) C(19) 125.0(6) yes . . .
Ir(2) C(15) C(11) 72.8(4) yes . . .
Ir(2) C(15) C(14) 73.0(4) yes . . .
Ir(2) C(15) C(20) 133.5(5) yes . . .
C(11) C(15) C(14) 109.1(6) yes . . .
C(11) C(15) C(20) 127.7(7) yes . . .
C(14) C(15) C(20) 121.1(6) yes . . .
P(1) C(21) N(1) 116.0(5) yes . . .
P(1) C(21) C(22) 122.3(4) yes . . .
N(1) C(21) C(22) 121.4(5) yes . . .
C(21) C(22) C(23) 119.6(7) yes . . .
C(22) C(23) C(24) 117.3(8) yes . . .
C(23) C(24) C(25) 121.4(6) yes . . .
N(1) C(25) C(24) 122.4(6) yes . . .
P(1) C(26) C(27) 120.7(7) yes . . .
P(1) C(26) C(31) 120.8(6) yes . . .
C(27) C(26) C(31) 118.5(9) yes . . .
C(26) C(27) C(28) 120.8(8) yes . . .
C(27) C(28) C(29) 119.8(8) yes . . .
C(28) C(29) C(30) 120.3(11) yes . . .
C(29) C(30) C(31) 119.3(9) yes . . .
C(26) C(31) C(30) 121.2(8) yes . . .
P(1) C(32) C(33) 117.6(5) yes . . .
P(1) C(32) C(37) 121.9(7) yes . . .
C(33) C(32) C(37) 120.4(7) yes . . .
C(32) C(33) C(34) 118.8(7) yes . . .
C(33) C(34) C(35) 119.1(9) yes . . .
C(34) C(35) C(36) 121.4(8) yes . . .
C(35) C(36) C(37) 119.9(7) yes . . .
C(32) C(37) C(36) 120.4(9) yes . . .
Ir(1) C(38) C(39) 75.7(3) yes . . .
Ir(1) C(39) Ir(2) 83.1(2) yes . . .
Ir(1) C(39) C(38) 66.9(3) yes . . .
Ir(1) C(39) C(40) 120.7(3) yes . . .
Ir(2) C(39) C(38) 121.1(5) yes . . .
Ir(2) C(39) C(40) 124.3(5) yes . . .
C(38) C(39) C(40) 114.6(7) yes . . .
C(39) C(40) C(41) 118.2(6) yes . . .
C(39) C(40) C(45) 122.9(7) yes . . .
C(41) C(40) C(45) 118.7(7) yes . . .
C(40) C(41) C(42) 120.3(7) yes . . .
C(41) C(42) C(43) 120.8(8) yes . . .
C(42) C(43) C(44) 118.8(8) yes . . .
C(43) C(44) C(45) 120.8(8) yes . . .
C(40) C(45) C(44) 120.5(8) yes . . .
Ir(101) C(101) C(102) 68.9(4) yes . . .
Ir(101) C(101) C(105) 73.6(4) yes . . .
Ir(101) C(101) C(106) 130.7(4) yes . . .
C(102) C(101) C(105) 108.0(7) yes . . .
C(102) C(101) C(106) 124.4(9) yes . . .
C(105) C(101) C(106) 126.8(7) yes . . .
Ir(101) C(102) C(101) 73.9(4) yes . . .
Ir(101) C(102) C(103) 72.5(4) yes . . .
Ir(101) C(102) C(107) 127.4(4) yes . . .
C(101) C(102) C(103) 107.0(8) yes . . .
C(101) C(102) C(107) 123.6(8) yes . . .
C(103) C(102) C(107) 128.4(6) yes . . .
Ir(101) C(103) C(102) 69.9(3) yes . . .
Ir(101) C(103) C(104) 73.8(3) yes . . .
Ir(101) C(103) C(108) 130.9(4) yes . . .
C(102) C(103) C(104) 108.9(6) yes . . .
C(102) C(103) C(108) 123.6(8) yes . . .
C(104) C(103) C(108) 126.5(8) yes . . .
Ir(101) C(104) C(103) 70.2(3) yes . . .
Ir(101) C(104) C(105) 72.9(4) yes . . .
Ir(101) C(104) C(109) 132.6(4) yes . . .
C(103) C(104) C(105) 107.7(8) yes . . .
C(103) C(104) C(109) 128.5(6) yes . . .
C(105) C(104) C(109) 122.5(7) yes . . .
Ir(101) C(105) C(101) 70.5(4) yes . . .
Ir(101) C(105) C(104) 70.9(4) yes . . .
Ir(101) C(105) C(110) 135.7(4) yes . . .
C(101) C(105) C(104) 108.2(7) yes . . .
C(101) C(105) C(110) 126.9(7) yes . . .
C(104) C(105) C(110) 123.2(8) yes . . .
Ir(102) C(111) C(112) 69.6(4) yes . . .
Ir(102) C(111) C(115) 73.2(4) yes . . .
Ir(102) C(111) C(116) 125.7(6) yes . . .
C(112) C(111) C(115) 109.7(6) yes . . .
C(112) C(111) C(116) 123.1(6) yes . . .
C(115) C(111) C(116) 127.1(7) yes . . .
Ir(102) C(112) C(111) 72.6(3) yes . . .
Ir(102) C(112) C(113) 71.2(3) yes . . .
Ir(102) C(112) C(117) 132.0(7) yes . . .
C(111) C(112) C(113) 107.7(6) yes . . .
C(111) C(112) C(117) 126.8(6) yes . . .
C(113) C(112) C(117) 124.2(6) yes . . .
Ir(102) C(113) C(112) 71.0(4) yes . . .
Ir(102) C(113) C(114) 71.2(4) yes . . .
Ir(102) C(113) C(118) 130.7(7) yes . . .
C(112) C(113) C(114) 106.9(6) yes . . .
C(112) C(113) C(118) 122.3(6) yes . . .
C(114) C(113) C(118) 130.0(7) yes . . .
Ir(102) C(114) C(113) 71.4(5) yes . . .
Ir(102) C(114) C(115) 72.9(5) yes . . .
Ir(102) C(114) C(119) 132.3(5) yes . . .
C(113) C(114) C(115) 108.3(6) yes . . .
C(113) C(114) C(119) 126.4(7) yes . . .
C(115) C(114) C(119) 123.9(7) yes . . .
Ir(102) C(115) C(111) 71.8(5) yes . . .
Ir(102) C(115) C(114) 68.7(5) yes . . .
Ir(102) C(115) C(120) 126.6(5) yes . . .
C(111) C(115) C(114) 107.4(6) yes . . .
C(111) C(115) C(120) 127.4(7) yes . . .
C(114) C(115) C(120) 125.2(6) yes . . .
P(101) C(121) N(101) 115.4(5) yes . . .
P(101) C(121) C(122) 123.4(4) yes . . .
N(101) C(121) C(122) 121.1(5) yes . . .
C(121) C(122) C(123) 119.1(6) yes . . .
C(122) C(123) C(124) 119.0(7) yes . . .
C(123) C(124) C(125) 120.0(6) yes . . .
N(101) C(125) C(124) 123.3(6) yes . . .
P(101) C(126) C(127) 122.6(6) yes . . .
P(101) C(126) C(131) 119.5(5) yes . . .
C(127) C(126) C(131) 117.7(7) yes . . .
C(126) C(127) C(128) 119.8(7) yes . . .
C(127) C(128) C(129) 121.6(7) yes . . .
C(128) C(129) C(130) 119.1(9) yes . . .
C(129) C(130) C(131) 120.5(7) yes . . .
C(126) C(131) C(130) 121.2(6) yes . . .
P(101) C(132) C(133) 122.5(7) yes . . .
P(101) C(132) C(137) 119.0(5) yes . . .
C(133) C(132) C(137) 118.5(7) yes . . .
C(132) C(133) C(134) 119.5(9) yes . . .
C(133) C(134) C(135) 121.4(8) yes . . .
C(134) C(135) C(136) 120.7(9) yes . . .
C(135) C(136) C(137) 117.3(10) yes . . .
C(132) C(137) C(136) 122.6(7) yes . . .
Ir(101) C(138) C(139) 75.1(4) yes . . .
Ir(101) C(139) Ir(102) 84.5(2) yes . . .
Ir(101) C(139) C(138) 67.8(3) yes . . .
Ir(101) C(139) C(140) 118.4(4) yes . . .
Ir(102) C(139) C(138) 121.3(5) yes . . .
Ir(102) C(139) C(140) 123.2(6) yes . . .
C(138) C(139) C(140) 115.5(7) yes . . .
C(139) C(140) C(141) 119.0(8) yes . . .
C(139) C(140) C(145) 122.2(9) yes . . .
C(141) C(140) C(145) 118.7(8) yes . . .
C(140) C(141) C(142) 118.5(12) yes . . .
C(141) C(142) C(143) 121.4(17) yes . . .
C(142) C(143) C(144) 121.5(12) yes . . .
C(143) C(144) C(145) 117.9(14) yes . . .
C(140) C(145) C(144) 121.8(11) yes . . .
C(302) C(301) C(306) 117.0(9) yes . . .
C(302) C(301) B(1) 121.8(9) yes . . .
C(306) C(301) B(1) 121.2(7) yes . . .
C(301) C(302) C(303) 126.2(12) yes . . .
C(302) C(303) C(304) 118.0(11) yes . . .
C(303) C(304) C(305) 122.0(12) yes . . .
C(304) C(305) C(306) 115.8(13) yes . . .
C(301) C(306) C(305) 120.8(8) yes . . .
C(308) C(307) C(312) 115.3(7) yes . . .
C(308) C(307) B(1) 120.3(6) yes . . .
C(312) C(307) B(1) 124.2(9) yes . . .
C(307) C(308) C(309) 121.8(8) yes . . .
C(308) C(309) C(310) 121.6(12) yes . . .
C(309) C(310) C(311) 118.0(9) yes . . .
C(310) C(311) C(312) 121.0(8) yes . . .
C(307) C(312) C(311) 122.1(10) yes . . .
C(314) C(313) C(318) 115.1(8) yes . . .
C(314) C(313) B(1) 119.9(9) yes . . .
C(318) C(313) B(1) 125.0(8) yes . . .
C(313) C(314) C(315) 122.6(10) yes . . .
C(314) C(315) C(316) 119.6(10) yes . . .
C(315) C(316) C(317) 118.7(10) yes . . .
C(316) C(317) C(318) 120.6(11) yes . . .
C(313) C(318) C(317) 123.4(9) yes . . .
C(320) C(319) C(324) 112.9(9) yes . . .
C(320) C(319) B(1) 126.7(8) yes . . .
C(324) C(319) B(1) 120.4(9) yes . . .
C(319) C(320) C(321) 125.1(9) yes . . .
C(320) C(321) C(322) 119.3(11) yes . . .
C(321) C(322) C(323) 119.1(10) yes . . .
C(322) C(323) C(324) 121.4(9) yes . . .
C(319) C(324) C(323) 122.2(11) yes . . .
C(326) C(325) C(330) 115.1(7) yes . . .
C(326) C(325) B(2) 123.0(7) yes . . .
C(330) C(325) B(2) 121.7(7) yes . . .
C(325) C(326) C(327) 123.2(8) yes . . .
C(326) C(327) C(328) 120.6(10) yes . . .
C(327) C(328) C(329) 118.7(8) yes . . .
C(328) C(329) C(330) 119.3(8) yes . . .
C(325) C(330) C(329) 123.1(8) yes . . .
C(332) C(331) C(336) 113.2(6) yes . . .
C(332) C(331) B(2) 125.2(6) yes . . .
C(336) C(331) B(2) 121.6(7) yes . . .
C(331) C(332) C(333) 124.3(7) yes . . .
C(332) C(333) C(334) 118.3(9) yes . . .
C(333) C(334) C(335) 120.0(8) yes . . .
C(334) C(335) C(336) 120.8(7) yes . . .
C(331) C(336) C(335) 123.2(8) yes . . .
C(338) C(337) C(342) 114.9(6) yes . . .
C(338) C(337) B(2) 121.2(5) yes . . .
C(342) C(337) B(2) 123.8(6) yes . . .
C(337) C(338) C(339) 123.4(6) yes . . .
C(338) C(339) C(340) 120.2(8) yes . . .
C(339) C(340) C(341) 118.7(7) yes . . .
C(340) C(341) C(342) 120.7(6) yes . . .
C(337) C(342) C(341) 122.0(7) yes . . .
C(344) C(343) C(348) 112.7(9) yes . . .
C(344) C(343) B(2) 125.6(7) yes . . .
C(348) C(343) B(2) 121.5(6) yes . . .
C(343) C(344) C(345) 123.8(9) yes . . .
C(344) C(345) C(346) 121.3(9) yes . . .
C(345) C(346) C(347) 119.2(14) yes . . .
C(346) C(347) C(348) 117.7(11) yes . . .
C(343) C(348) C(347) 125.2(8) yes . . .
C(350) C(349) C(354) 112.9(5) yes . . .
C(350) C(349) B(3) 123.6(7) yes . . .
C(354) C(349) B(3) 123.5(6) yes . . .
C(349) C(350) C(351) 123.7(7) yes . . .
C(350) C(351) C(352) 120.6(7) yes . . .
C(351) C(352) C(353) 118.2(6) yes . . .
C(352) C(353) C(354) 120.8(8) yes . . .
C(349) C(354) C(353) 123.8(7) yes . . .
C(356) C(355) C(360) 116.8(8) yes . . .
C(356) C(355) B(3) 120.0(8) yes . . .
C(360) C(355) B(3) 123.0(8) yes . . .
C(355) C(356) C(357) 120.3(10) yes . . .
C(356) C(357) C(358) 120.4(11) yes . . .
C(357) C(358) C(359) 120.1(10) yes . . .
C(358) C(359) C(360) 121.0(10) yes . . .
C(355) C(360) C(359) 121.3(10) yes . . .
C(362) C(361) C(366) 114.6(7) yes . . .
C(362) C(361) B(3) 122.9(7) yes . . .
C(366) C(361) B(3) 122.5(5) yes . . .
C(361) C(362) C(363) 123.0(8) yes . . .
C(362) C(363) C(364) 120.5(6) yes . . .
C(363) C(364) C(365) 118.2(8) yes . . .
C(364) C(365) C(366) 120.3(8) yes . . .
C(361) C(366) C(365) 123.4(5) yes . . .
C(368) C(367) C(372) 114.7(9) yes . . .
C(368) C(367) B(3) 124.2(7) yes . . .
C(372) C(367) B(3) 121.0(6) yes . . .
C(367) C(368) C(369) 122.2(8) yes . . .
C(368) C(369) C(370) 121.5(8) yes . . .
C(369) C(370) C(371) 118.0(12) yes . . .
C(370) C(371) C(372) 118.9(10) yes . . .
C(367) C(372) C(371) 124.6(7) yes . . .
C(374) C(373) C(378) 113.9(5) yes . . .
C(374) C(373) B(4) 121.7(6) yes . . .
C(378) C(373) B(4) 124.4(6) yes . . .
C(373) C(374) C(375) 124.8(7) yes . . .
C(374) C(375) C(376) 118.9(7) yes . . .
C(375) C(376) C(377) 119.5(6) yes . . .
C(376) C(377) C(378) 121.1(7) yes . . .
C(373) C(378) C(377) 121.8(6) yes . . .
C(380) C(379) C(384) 114.6(6) yes . . .
C(380) C(379) B(4) 119.8(5) yes . . .
C(384) C(379) B(4) 125.5(6) yes . . .
C(379) C(380) C(381) 122.7(7) yes . . .
C(380) C(381) C(382) 120.4(8) yes . . .
C(381) C(382) C(383) 118.6(7) yes . . .
C(382) C(383) C(384) 121.2(6) yes . . .
C(379) C(384) C(383) 122.4(7) yes . . .
C(386) C(385) C(390) 115.4(7) yes . . .
C(386) C(385) B(4) 120.2(6) yes . . .
C(390) C(385) B(4) 124.4(7) yes . . .
C(385) C(386) C(387) 122.6(6) yes . . .
C(386) C(387) C(388) 120.5(8) yes . . .
C(387) C(388) C(389) 118.9(7) yes . . .
C(388) C(389) C(390) 120.6(7) yes . . .
C(385) C(390) C(389) 121.9(8) yes . . .
C(392) C(391) C(396) 113.2(8) yes . . .
C(392) C(391) B(4) 121.8(5) yes . . .
C(396) C(391) B(4) 124.8(6) yes . . .
C(391) C(392) C(393) 124.1(6) yes . . .
C(392) C(393) C(394) 120.7(7) yes . . .
C(393) C(394) C(395) 118.2(9) yes . . .
C(394) C(395) C(396) 120.1(7) yes . . .
C(391) C(396) C(395) 123.7(6) yes . . .
O(501) C(502) C(501) 116.5(16) yes . . .
O(501) C(502) C(503) 126(2) yes . . .
C(501) C(502) C(503) 117.1(13) yes . . .
O(502) C(505) C(504) 119.1(10) yes . . .
O(502) C(505) C(506) 123.8(12) yes . . .
C(504) C(505) C(506) 115.4(9) yes . . .
C(301) B(1) C(307) 109.0(7) yes . . .
C(301) B(1) C(313) 109.0(9) yes . . .
C(301) B(1) C(319) 109.9(6) yes . . .
C(307) B(1) C(313) 108.8(5) yes . . .
C(307) B(1) C(319) 111.9(8) yes . . .
C(313) B(1) C(319) 108.1(7) yes . . .
C(325) B(2) C(331) 108.6(6) yes . . .
C(325) B(2) C(337) 109.3(5) yes . . .
C(325) B(2) C(343) 108.4(7) yes . . .
C(331) B(2) C(337) 109.1(7) yes . . .
C(331) B(2) C(343) 113.1(5) yes . . .
C(337) B(2) C(343) 108.2(6) yes . . .
C(349) B(3) C(355) 108.5(6) yes . . .
C(349) B(3) C(361) 109.6(7) yes . . .
C(349) B(3) C(367) 113.8(6) yes . . .
C(355) B(3) C(361) 107.6(6) yes . . .
C(355) B(3) C(367) 109.9(7) yes . . .
C(361) B(3) C(367) 107.2(6) yes . . .
C(373) B(4) C(379) 112.5(6) yes . . .
C(373) B(4) C(385) 107.6(6) yes . . .
C(373) B(4) C(391) 111.6(5) yes . . .
C(379) B(4) C(385) 109.0(5) yes . . .
C(379) B(4) C(391) 107.9(6) yes . . .
C(385) B(4) C(391) 108.1(6) yes . . .
C(1) C(6) H(179) 109.5 no . . .
C(1) C(6) H(180) 109.4 no . . .
C(1) C(6) H(181) 109.5 no . . .
H(179) C(6) H(180) 109.5 no . . .
H(179) C(6) H(181) 109.5 no . . .
H(180) C(6) H(181) 109.5 no . . .
C(2) C(7) H(173) 109.6 no . . .
C(2) C(7) H(174) 109.4 no . . .
C(2) C(7) H(175) 109.4 no . . .
H(173) C(7) H(174) 109.5 no . . .
H(173) C(7) H(175) 109.5 no . . .
H(174) C(7) H(175) 109.5 no . . .
C(3) C(8) H(167) 109.5 no . . .
C(3) C(8) H(168) 109.5 no . . .
C(3) C(8) H(169) 109.4 no . . .
H(167) C(8) H(168) 109.5 no . . .
H(167) C(8) H(169) 109.5 no . . .
H(168) C(8) H(169) 109.5 no . . .
C(4) C(9) H(170) 109.5 no . . .
C(4) C(9) H(171) 109.4 no . . .
C(4) C(9) H(172) 109.5 no . . .
H(170) C(9) H(171) 109.5 no . . .
H(170) C(9) H(172) 109.5 no . . .
H(171) C(9) H(172) 109.5 no . . .
C(5) C(10) H(176) 109.5 no . . .
C(5) C(10) H(177) 109.4 no . . .
C(5) C(10) H(178) 109.5 no . . .
H(176) C(10) H(177) 109.5 no . . .
H(176) C(10) H(178) 109.5 no . . .
H(177) C(10) H(178) 109.5 no . . .
C(11) C(16) H(191) 109.5 no . . .
C(11) C(16) H(192) 109.4 no . . .
C(11) C(16) H(193) 109.5 no . . .
H(191) C(16) H(192) 109.5 no . . .
H(191) C(16) H(193) 109.5 no . . .
H(192) C(16) H(193) 109.5 no . . .
C(12) C(17) H(188) 109.7 no . . .
C(12) C(17) H(189) 109.4 no . . .
C(12) C(17) H(190) 109.4 no . . .
H(188) C(17) H(189) 109.5 no . . .
H(188) C(17) H(190) 109.5 no . . .
H(189) C(17) H(190) 109.5 no . . .
C(13) C(18) H(185) 109.4 no . . .
C(13) C(18) H(186) 109.4 no . . .
C(13) C(18) H(187) 109.6 no . . .
H(185) C(18) H(186) 109.5 no . . .
H(185) C(18) H(187) 109.5 no . . .
H(186) C(18) H(187) 109.5 no . . .
C(14) C(19) H(182) 109.4 no . . .
C(14) C(19) H(183) 109.4 no . . .
C(14) C(19) H(184) 109.6 no . . .
H(182) C(19) H(183) 109.5 no . . .
H(182) C(19) H(184) 109.5 no . . .
H(183) C(19) H(184) 109.5 no . . .
C(15) C(20) H(194) 109.5 no . . .
C(15) C(20) H(195) 109.4 no . . .
C(15) C(20) H(196) 109.5 no . . .
H(194) C(20) H(195) 109.5 no . . .
H(194) C(20) H(196) 109.5 no . . .
H(195) C(20) H(196) 109.5 no . . .
C(21) C(22) H(163) 120.2 no . . .
C(23) C(22) H(163) 120.2 no . . .
C(22) C(23) H(164) 121.4 no . . .
C(24) C(23) H(164) 121.4 no . . .
C(23) C(24) H(165) 119.3 no . . .
C(25) C(24) H(165) 119.3 no . . .
N(1) C(25) H(157) 118.8 no . . .
C(24) C(25) H(157) 118.8 no . . .
C(26) C(27) H(151) 119.6 no . . .
C(28) C(27) H(151) 119.6 no . . .
C(27) C(28) H(154) 120.1 no . . .
C(29) C(28) H(154) 120.1 no . . .
C(28) C(29) H(160) 119.9 no . . .
C(30) C(29) H(160) 119.8 no . . .
C(29) C(30) H(161) 120.4 no . . .
C(31) C(30) H(161) 120.3 no . . .
C(26) C(31) H(162) 119.4 no . . .
C(30) C(31) H(162) 119.4 no . . .
C(32) C(33) H(152) 120.6 no . . .
C(34) C(33) H(152) 120.6 no . . .
C(33) C(34) H(150) 120.4 no . . .
C(35) C(34) H(150) 120.5 no . . .
C(34) C(35) H(149) 119.3 no . . .
C(36) C(35) H(149) 119.3 no . . .
C(35) C(36) H(148) 120.0 no . . .
C(37) C(36) H(148) 120.0 no . . .
C(32) C(37) H(155) 119.8 no . . .
C(36) C(37) H(155) 119.8 no . . .
Ir(1) C(38) H(2) 117.3 no . . .
Ir(1) C(38) H(3) 117.2 no . . .
C(39) C(38) H(2) 117.2 no . . .
C(39) C(38) H(3) 116.8 no . . .
H(2) C(38) H(3) 109.5 no . . .
C(40) C(41) H(166) 119.9 no . . .
C(42) C(41) H(166) 119.9 no . . .
C(41) C(42) H(153) 119.5 no . . .
C(43) C(42) H(153) 119.7 no . . .
C(42) C(43) H(156) 120.5 no . . .
C(44) C(43) H(156) 120.6 no . . .
C(43) C(44) H(159) 119.6 no . . .
C(45) C(44) H(159) 119.6 no . . .
C(40) C(45) H(158) 119.7 no . . .
C(44) C(45) H(158) 119.8 no . . .
C(101) C(106) H(121) 109.5 no . . .
C(101) C(106) H(122) 109.6 no . . .
C(101) C(106) H(123) 109.4 no . . .
H(121) C(106) H(122) 109.5 no . . .
H(121) C(106) H(123) 109.5 no . . .
H(122) C(106) H(123) 109.5 no . . .
C(102) C(107) H(142) 109.5 no . . .
C(102) C(107) H(143) 109.5 no . . .
C(102) C(107) H(144) 109.5 no . . .
H(142) C(107) H(143) 109.5 no . . .
H(142) C(107) H(144) 109.5 no . . .
H(143) C(107) H(144) 109.5 no . . .
C(103) C(108) H(130) 109.4 no . . .
C(103) C(108) H(131) 109.4 no . . .
C(103) C(108) H(132) 109.6 no . . .
H(130) C(108) H(131) 109.5 no . . .
H(130) C(108) H(132) 109.5 no . . .
H(131) C(108) H(132) 109.5 no . . .
C(104) C(109) H(127) 109.5 no . . .
C(104) C(109) H(128) 109.4 no . . .
C(104) C(109) H(129) 109.5 no . . .
H(127) C(109) H(128) 109.5 no . . .
H(127) C(109) H(129) 109.5 no . . .
H(128) C(109) H(129) 109.5 no . . .
C(105) C(110) H(124) 109.4 no . . .
C(105) C(110) H(125) 109.5 no . . .
C(105) C(110) H(126) 109.5 no . . .
H(124) C(110) H(125) 109.5 no . . .
H(124) C(110) H(126) 109.5 no . . .
H(125) C(110) H(126) 109.5 no . . .
C(111) C(116) H(139) 109.5 no . . .
C(111) C(116) H(140) 109.4 no . . .
C(111) C(116) H(141) 109.5 no . . .
H(139) C(116) H(140) 109.5 no . . .
H(139) C(116) H(141) 109.5 no . . .
H(140) C(116) H(141) 109.5 no . . .
C(112) C(117) H(136) 109.4 no . . .
C(112) C(117) H(137) 109.4 no . . .
C(112) C(117) H(138) 109.6 no . . .
H(136) C(117) H(137) 109.5 no . . .
H(136) C(117) H(138) 109.5 no . . .
H(137) C(117) H(138) 109.5 no . . .
C(113) C(118) H(109) 109.5 no . . .
C(113) C(118) H(110) 109.4 no . . .
C(113) C(118) H(111) 109.5 no . . .
H(109) C(118) H(110) 109.5 no . . .
H(109) C(118) H(111) 109.5 no . . .
H(110) C(118) H(111) 109.5 no . . .
C(114) C(119) H(106) 109.3 no . . .
C(114) C(119) H(107) 109.5 no . . .
C(114) C(119) H(108) 109.6 no . . .
H(106) C(119) H(107) 109.5 no . . .
H(106) C(119) H(108) 109.5 no . . .
H(107) C(119) H(108) 109.5 no . . .
C(115) C(120) H(133) 109.4 no . . .
C(115) C(120) H(134) 109.6 no . . .
C(115) C(120) H(135) 109.4 no . . .
H(133) C(120) H(134) 109.5 no . . .
H(133) C(120) H(135) 109.5 no . . .
H(134) C(120) H(135) 109.5 no . . .
C(121) C(122) H(92) 120.4 no . . .
C(123) C(122) H(92) 120.4 no . . .
C(122) C(123) H(104) 120.6 no . . .
C(124) C(123) H(104) 120.5 no . . .
C(123) C(124) H(93) 120.0 no . . .
C(125) C(124) H(93) 120.0 no . . .
N(101) C(125) H(94) 118.4 no . . .
C(124) C(125) H(94) 118.3 no . . .
C(126) C(127) H(90) 120.1 no . . .
C(128) C(127) H(90) 120.1 no . . .
C(127) C(128) H(103) 119.2 no . . .
C(129) C(128) H(103) 119.2 no . . .
C(128) C(129) H(88) 120.4 no . . .
C(130) C(129) H(88) 120.5 no . . .
C(129) C(130) H(102) 119.8 no . . .
C(131) C(130) H(102) 119.7 no . . .
C(126) C(131) H(197) 119.3 no . . .
C(130) C(131) H(197) 119.5 no . . .
C(132) C(133) H(87) 120.3 no . . .
C(134) C(133) H(87) 120.3 no . . .
C(133) C(134) H(91) 119.3 no . . .
C(135) C(134) H(91) 119.3 no . . .
C(134) C(135) H(89) 119.7 no . . .
C(136) C(135) H(89) 119.7 no . . .
C(135) C(136) H(95) 121.4 no . . .
C(137) C(136) H(95) 121.4 no . . .
C(132) C(137) H(105) 118.7 no . . .
C(136) C(137) H(105) 118.7 no . . .
Ir(101) C(138) H(1002) 117.3 no . . .
Ir(101) C(138) H(1003) 117.2 no . . .
C(139) C(138) H(1002) 117.5 no . . .
C(139) C(138) H(1003) 117.0 no . . .
H(1002) C(138) H(1003) 109.5 no . . .
C(140) C(141) H(96) 120.9 no . . .
C(142) C(141) H(96) 120.6 no . . .
C(141) C(142) H(100) 119.3 no . . .
C(143) C(142) H(100) 119.3 no . . .
C(142) C(143) H(99) 119.1 no . . .
C(144) C(143) H(99) 119.3 no . . .
C(143) C(144) H(98) 121.1 no . . .
C(145) C(144) H(98) 121.0 no . . .
C(140) C(145) H(97) 119.0 no . . .
C(144) C(145) H(97) 119.2 no . . .
C(301) C(302) H(45) 116.9 no . . .
C(303) C(302) H(45) 116.9 no . . .
C(302) C(303) H(44) 120.9 no . . .
C(304) C(303) H(44) 121.1 no . . .
C(303) C(304) H(46) 118.9 no . . .
C(305) C(304) H(46) 119.1 no . . .
C(304) C(305) H(35) 122.0 no . . .
C(306) C(305) H(35) 122.2 no . . .
C(301) C(306) H(38) 119.6 no . . .
C(305) C(306) H(38) 119.5 no . . .
C(307) C(308) H(28) 119.1 no . . .
C(309) C(308) H(28) 119.0 no . . .
C(308) C(309) H(29) 119.3 no . . .
C(310) C(309) H(29) 119.2 no . . .
C(309) C(310) H(30) 121.0 no . . .
C(311) C(310) H(30) 120.9 no . . .
C(310) C(311) H(31) 119.5 no . . .
C(312) C(311) H(31) 119.5 no . . .
C(307) C(312) H(27) 119.0 no . . .
C(311) C(312) H(27) 118.9 no . . .
C(313) C(314) H(32) 118.7 no . . .
C(315) C(314) H(32) 118.7 no . . .
C(314) C(315) H(33) 120.2 no . . .
C(316) C(315) H(33) 120.1 no . . .
C(315) C(316) H(34) 120.7 no . . .
C(317) C(316) H(34) 120.6 no . . .
C(316) C(317) H(36) 119.7 no . . .
C(318) C(317) H(36) 119.7 no . . .
C(313) C(318) H(37) 118.4 no . . .
C(317) C(318) H(37) 118.3 no . . .
C(319) C(320) H(41) 117.4 no . . .
C(321) C(320) H(41) 117.5 no . . .
C(320) C(321) H(39) 120.3 no . . .
C(322) C(321) H(39) 120.4 no . . .
C(321) C(322) H(40) 120.5 no . . .
C(323) C(322) H(40) 120.5 no . . .
C(322) C(323) H(42) 119.3 no . . .
C(324) C(323) H(42) 119.3 no . . .
C(319) C(324) H(43) 118.9 no . . .
C(323) C(324) H(43) 119.0 no . . .
C(325) C(326) H(77) 118.5 no . . .
C(327) C(326) H(77) 118.4 no . . .
C(326) C(327) H(78) 119.8 no . . .
C(328) C(327) H(78) 119.6 no . . .
C(327) C(328) H(62) 120.7 no . . .
C(329) C(328) H(62) 120.6 no . . .
C(328) C(329) H(53) 120.4 no . . .
C(330) C(329) H(53) 120.3 no . . .
C(325) C(330) H(63) 118.4 no . . .
C(329) C(330) H(63) 118.4 no . . .
C(331) C(332) H(59) 117.8 no . . .
C(333) C(332) H(59) 117.9 no . . .
C(332) C(333) H(85) 120.8 no . . .
C(334) C(333) H(85) 120.9 no . . .
C(333) C(334) H(47) 120.0 no . . .
C(335) C(334) H(47) 119.9 no . . .
C(334) C(335) H(55) 119.6 no . . .
C(336) C(335) H(55) 119.6 no . . .
C(331) C(336) H(49) 118.4 no . . .
C(335) C(336) H(49) 118.4 no . . .
C(337) C(338) H(56) 118.3 no . . .
C(339) C(338) H(56) 118.3 no . . .
C(338) C(339) H(52) 119.8 no . . .
C(340) C(339) H(52) 119.9 no . . .
C(339) C(340) H(64) 120.6 no . . .
C(341) C(340) H(64) 120.7 no . . .
C(340) C(341) H(86) 119.6 no . . .
C(342) C(341) H(86) 119.6 no . . .
C(337) C(342) H(54) 119.0 no . . .
C(341) C(342) H(54) 119.0 no . . .
C(343) C(344) H(58) 118.1 no . . .
C(345) C(344) H(58) 118.1 no . . .
C(344) C(345) H(57) 119.3 no . . .
C(346) C(345) H(57) 119.4 no . . .
C(345) C(346) H(84) 120.4 no . . .
C(347) C(346) H(84) 120.4 no . . .
C(346) C(347) H(83) 121.1 no . . .
C(348) C(347) H(83) 121.2 no . . .
C(343) C(348) H(82) 117.4 no . . .
C(347) C(348) H(82) 117.3 no . . .
C(349) C(350) H(26) 118.2 no . . .
C(351) C(350) H(26) 118.2 no . . .
C(350) C(351) H(25) 119.7 no . . .
C(352) C(351) H(25) 119.8 no . . .
C(351) C(352) H(24) 120.9 no . . .
C(353) C(352) H(24) 120.9 no . . .
C(352) C(353) H(22) 119.6 no . . .
C(354) C(353) H(22) 119.6 no . . .
C(349) C(354) H(19) 118.1 no . . .
C(353) C(354) H(19) 118.1 no . . .
C(355) C(356) H(20) 119.8 no . . .
C(357) C(356) H(20) 119.9 no . . .
C(356) C(357) H(18) 119.8 no . . .
C(358) C(357) H(18) 119.9 no . . .
C(357) C(358) H(21) 120.0 no . . .
C(359) C(358) H(21) 119.9 no . . .
C(358) C(359) H(17) 119.5 no . . .
C(360) C(359) H(17) 119.5 no . . .
C(355) C(360) H(16) 119.4 no . . .
C(359) C(360) H(16) 119.3 no . . .
C(361) C(362) H(7) 118.5 no . . .
C(363) C(362) H(7) 118.5 no . . .
C(362) C(363) H(10) 119.8 no . . .
C(364) C(363) H(10) 119.7 no . . .
C(363) C(364) H(9) 120.9 no . . .
C(365) C(364) H(9) 120.9 no . . .
C(364) C(365) H(8) 119.9 no . . .
C(366) C(365) H(8) 119.9 no . . .
C(361) C(366) H(23) 118.3 no . . .
C(365) C(366) H(23) 118.3 no . . .
C(367) C(368) H(11) 118.9 no . . .
C(369) C(368) H(11) 119.0 no . . .
C(368) C(369) H(12) 119.3 no . . .
C(370) C(369) H(12) 119.3 no . . .
C(369) C(370) H(13) 121.0 no . . .
C(371) C(370) H(13) 120.9 no . . .
C(370) C(371) H(15) 120.6 no . . .
C(372) C(371) H(15) 120.5 no . . .
C(367) C(372) H(14) 117.7 no . . .
C(371) C(372) H(14) 117.7 no . . .
C(373) C(374) H(74) 117.6 no . . .
C(375) C(374) H(74) 117.6 no . . .
C(374) C(375) H(75) 120.5 no . . .
C(376) C(375) H(75) 120.6 no . . .
C(375) C(376) H(48) 120.1 no . . .
C(377) C(376) H(48) 120.4 no . . .
C(376) C(377) H(73) 119.4 no . . .
C(378) C(377) H(73) 119.5 no . . .
C(373) C(378) H(76) 119.1 no . . .
C(377) C(378) H(76) 119.2 no . . .
C(379) C(380) H(69) 118.6 no . . .
C(381) C(380) H(69) 118.6 no . . .
C(380) C(381) H(70) 119.8 no . . .
C(382) C(381) H(70) 119.8 no . . .
C(381) C(382) H(66) 120.7 no . . .
C(383) C(382) H(66) 120.7 no . . .
C(382) C(383) H(68) 119.4 no . . .
C(384) C(383) H(68) 119.4 no . . .
C(379) C(384) H(51) 118.8 no . . .
C(383) C(384) H(51) 118.8 no . . .
C(385) C(386) H(72) 118.7 no . . .
C(387) C(386) H(72) 118.7 no . . .
C(386) C(387) H(61) 119.8 no . . .
C(388) C(387) H(61) 119.7 no . . .
C(387) C(388) H(60) 120.5 no . . .
C(389) C(388) H(60) 120.5 no . . .
C(388) C(389) H(50) 119.7 no . . .
C(390) C(389) H(50) 119.7 no . . .
C(385) C(390) H(71) 119.0 no . . .
C(389) C(390) H(71) 119.0 no . . .
C(391) C(392) H(65) 117.9 no . . .
C(393) C(392) H(65) 117.9 no . . .
C(392) C(393) H(67) 119.6 no . . .
C(394) C(393) H(67) 119.6 no . . .
C(393) C(394) H(81) 120.9 no . . .
C(395) C(394) H(81) 120.9 no . . .
C(394) C(395) H(80) 120.0 no . . .
C(396) C(395) H(80) 120.0 no . . .
C(391) C(396) H(79) 118.1 no . . .
C(395) C(396) H(79) 118.2 no . . .
C(502) C(501) H(112) 109.4 no . . .
C(502) C(501) H(113) 109.5 no . . .
C(502) C(501) H(114) 109.5 no . . .
H(112) C(501) H(113) 109.5 no . . .
H(112) C(501) H(114) 109.5 no . . .
H(113) C(501) H(114) 109.5 no . . .
C(502) C(503) H(115) 109.5 no . . .
C(502) C(503) H(116) 109.3 no . . .
C(502) C(503) H(117) 109.6 no . . .
H(115) C(503) H(116) 109.5 no . . .
H(115) C(503) H(117) 109.5 no . . .
H(116) C(503) H(117) 109.5 no . . .
C(505) C(504) H(118) 109.5 no . . .
C(505) C(504) H(119) 109.5 no . . .
C(505) C(504) H(120) 109.4 no . . .
H(118) C(504) H(119) 109.5 no . . .
H(118) C(504) H(120) 109.5 no . . .
H(119) C(504) H(120) 109.5 no . . .
C(505) C(506) H(145) 109.5 no . . .
C(505) C(506) H(146) 109.6 no . . .
C(505) C(506) H(147) 109.3 no . . .
H(145) C(506) H(146) 109.5 no . . .
H(145) C(506) H(147) 109.5 no . . .
H(146) C(506) H(147) 109.5 no . . .

loop_
_geom_bond_atom_site_label_1
_geom_bond_atom_site_label_2
_geom_bond_distance
_geom_bond_publ_flag
_geom_bond_site_symmetry_1
_geom_bond_site_symmetry_2
Ir(1) Ir(2) 2.8877(3) yes . .
Ir(1) P(1) 2.303(2) yes . .
Ir(1) C(1) 2.262(8) yes . .
Ir(1) C(2) 2.286(7) yes . .
Ir(1) C(3) 2.276(6) yes . .
Ir(1) C(4) 2.261(5) yes . .
Ir(1) C(5) 2.200(7) yes . .
Ir(1) C(38) 2.191(6) yes . .
Ir(1) C(39) 2.307(5) yes . .
Ir(2) N(1) 2.125(5) yes . .
Ir(2) C(11) 2.235(6) yes . .
Ir(2) C(12) 2.191(7) yes . .
Ir(2) C(13) 2.254(8) yes . .
Ir(2) C(14) 2.258(9) yes . .
Ir(2) C(15) 2.207(8) yes . .
Ir(2) C(39) 2.033(8) yes . .
Ir(101) Ir(102) 2.9040(3) yes . .
Ir(101) P(101) 2.3002(18) yes . .
Ir(101) C(101) 2.278(7) yes . .
Ir(101) C(102) 2.212(7) yes . .
Ir(101) C(103) 2.246(5) yes . .
Ir(101) C(104) 2.292(6) yes . .
Ir(101) C(105) 2.319(7) yes . .
Ir(101) C(138) 2.192(7) yes . .
Ir(101) C(139) 2.288(5) yes . .
Ir(102) N(101) 2.126(6) yes . .
Ir(102) C(111) 2.252(8) yes . .
Ir(102) C(112) 2.212(6) yes . .
Ir(102) C(113) 2.215(7) yes . .
Ir(102) C(114) 2.212(9) yes . .
Ir(102) C(115) 2.269(9) yes . .
Ir(102) C(139) 2.020(8) yes . .
P(1) C(21) 1.818(5) yes . .
P(1) C(26) 1.835(10) yes . .
P(1) C(32) 1.813(7) yes . .
P(101) C(121) 1.812(5) yes . .
P(101) C(126) 1.795(8) yes . .
P(101) C(132) 1.812(8) yes . .
O(501) C(502) 1.206(19) yes . .
O(502) C(505) 1.169(11) yes . .
N(1) C(21) 1.365(8) yes . .
N(1) C(25) 1.335(7) yes . .
N(101) C(121) 1.377(8) yes . .
N(101) C(125) 1.346(7) yes . .
C(1) C(2) 1.418(12) yes . .
C(1) C(5) 1.428(11) yes . .
C(1) C(6) 1.473(13) yes . .
C(2) C(3) 1.425(11) yes . .
C(2) C(7) 1.503(11) yes . .
C(3) C(4) 1.407(11) yes . .
C(3) C(8) 1.511(13) yes . .
C(4) C(5) 1.452(13) yes . .
C(4) C(9) 1.476(10) yes . .
C(5) C(10) 1.493(13) yes . .
C(11) C(12) 1.428(11) yes . .
C(11) C(15) 1.393(9) yes . .
C(11) C(16) 1.514(11) yes . .
C(12) C(13) 1.408(11) yes . .
C(12) C(17) 1.557(9) yes . .
C(13) C(14) 1.419(9) yes . .
C(13) C(18) 1.484(13) yes . .
C(14) C(15) 1.449(12) yes . .
C(14) C(19) 1.501(10) yes . .
C(15) C(20) 1.517(11) yes . .
C(21) C(22) 1.374(11) yes . .
C(22) C(23) 1.406(9) yes . .
C(23) C(24) 1.352(11) yes . .
C(24) C(25) 1.361(11) yes . .
C(26) C(27) 1.362(10) yes . .
C(26) C(31) 1.395(12) yes . .
C(27) C(28) 1.379(16) yes . .
C(28) C(29) 1.376(15) yes . .
C(29) C(30) 1.367(13) yes . .
C(30) C(31) 1.368(16) yes . .
C(32) C(33) 1.404(13) yes . .
C(32) C(37) 1.395(10) yes . .
C(33) C(34) 1.398(11) yes . .
C(34) C(35) 1.391(12) yes . .
C(35) C(36) 1.384(16) yes . .
C(36) C(37) 1.355(11) yes . .
C(38) C(39) 1.445(10) yes . .
C(39) C(40) 1.486(11) yes . .
C(40) C(41) 1.433(12) yes . .
C(40) C(45) 1.386(11) yes . .
C(41) C(42) 1.381(12) yes . .
C(42) C(43) 1.387(12) yes . .
C(43) C(44) 1.416(15) yes . .
C(44) C(45) 1.384(12) yes . .
C(101) C(102) 1.431(11) yes . .
C(101) C(105) 1.417(14) yes . .
C(101) C(106) 1.490(12) yes . .
C(102) C(103) 1.434(12) yes . .
C(102) C(107) 1.485(14) yes . .
C(103) C(104) 1.403(12) yes . .
C(103) C(108) 1.510(10) yes . .
C(104) C(105) 1.433(11) yes . .
C(104) C(109) 1.490(13) yes . .
C(105) C(110) 1.500(13) yes . .
C(111) C(112) 1.449(11) yes . .
C(111) C(115) 1.362(9) yes . .
C(111) C(116) 1.495(12) yes . .
C(112) C(113) 1.436(10) yes . .
C(112) C(117) 1.513(9) yes . .
C(113) C(114) 1.418(10) yes . .
C(113) C(118) 1.507(11) yes . .
C(114) C(115) 1.478(11) yes . .
C(114) C(119) 1.511(11) yes . .
C(115) C(120) 1.474(11) yes . .
C(121) C(122) 1.381(11) yes . .
C(122) C(123) 1.398(8) yes . .
C(123) C(124) 1.348(10) yes . .
C(124) C(125) 1.359(11) yes . .
C(126) C(127) 1.403(10) yes . .
C(126) C(131) 1.387(10) yes . .
C(127) C(128) 1.391(14) yes . .
C(128) C(129) 1.350(11) yes . .
C(129) C(130) 1.386(11) yes . .
C(130) C(131) 1.375(13) yes . .
C(132) C(133) 1.401(10) yes . .
C(132) C(137) 1.385(14) yes . .
C(133) C(134) 1.370(12) yes . .
C(134) C(135) 1.366(18) yes . .
C(135) C(136) 1.408(13) yes . .
C(136) C(137) 1.378(13) yes . .
C(138) C(139) 1.426(11) yes . .
C(139) C(140) 1.501(11) yes . .
C(140) C(141) 1.420(17) yes . .
C(140) C(145) 1.378(15) yes . .
C(141) C(142) 1.390(16) yes . .
C(142) C(143) 1.36(3) yes . .
C(143) C(144) 1.38(2) yes . .
C(144) C(145) 1.404(13) yes . .
C(301) C(302) 1.408(12) yes . .
C(301) C(306) 1.365(16) yes . .
C(301) B(1) 1.652(14) yes . .
C(302) C(303) 1.334(17) yes . .
C(303) C(304) 1.36(2) yes . .
C(304) C(305) 1.452(17) yes . .
C(305) C(306) 1.47(2) yes . .
C(307) C(308) 1.406(14) yes . .
C(307) C(312) 1.404(10) yes . .
C(307) B(1) 1.679(12) yes . .
C(308) C(309) 1.394(13) yes . .
C(309) C(310) 1.369(14) yes . .
C(310) C(311) 1.379(19) yes . .
C(311) C(312) 1.395(13) yes . .
C(313) C(314) 1.424(12) yes . .
C(313) C(318) 1.375(15) yes . .
C(313) B(1) 1.642(14) yes . .
C(314) C(315) 1.371(14) yes . .
C(315) C(316) 1.406(19) yes . .
C(316) C(317) 1.369(16) yes . .
C(317) C(318) 1.381(13) yes . .
C(319) C(320) 1.388(16) yes . .
C(319) C(324) 1.397(12) yes . .
C(319) B(1) 1.643(14) yes . .
C(320) C(321) 1.382(15) yes . .
C(321) C(322) 1.348(16) yes . .
C(322) C(323) 1.351(19) yes . .
C(323) C(324) 1.392(16) yes . .
C(325) C(326) 1.362(13) yes . .
C(325) C(330) 1.396(11) yes . .
C(325) B(2) 1.658(11) yes . .
C(326) C(327) 1.378(12) yes . .
C(327) C(328) 1.368(14) yes . .
C(328) C(329) 1.377(15) yes . .
C(329) C(330) 1.383(11) yes . .
C(331) C(332) 1.394(12) yes . .
C(331) C(336) 1.415(9) yes . .
C(331) B(2) 1.647(11) yes . .
C(332) C(333) 1.372(11) yes . .
C(333) C(334) 1.358(11) yes . .
C(334) C(335) 1.370(15) yes . .
C(335) C(336) 1.326(10) yes . .
C(337) C(338) 1.388(10) yes . .
C(337) C(342) 1.410(9) yes . .
C(337) B(2) 1.641(11) yes . .
C(338) C(339) 1.387(11) yes . .
C(339) C(340) 1.378(10) yes . .
C(340) C(341) 1.372(13) yes . .
C(341) C(342) 1.396(10) yes . .
C(343) C(344) 1.393(10) yes . .
C(343) C(348) 1.379(12) yes . .
C(343) B(2) 1.644(14) yes . .
C(344) C(345) 1.378(18) yes . .
C(345) C(346) 1.32(2) yes . .
C(346) C(347) 1.405(15) yes . .
C(347) C(348) 1.39(2) yes . .
C(349) C(350) 1.405(10) yes . .
C(349) C(354) 1.420(12) yes . .
C(349) B(3) 1.610(9) yes . .
C(350) C(351) 1.380(9) yes . .
C(351) C(352) 1.394(12) yes . .
C(352) C(353) 1.360(12) yes . .
C(353) C(354) 1.382(10) yes . .
C(355) C(356) 1.400(14) yes . .
C(355) C(360) 1.404(14) yes . .
C(355) B(3) 1.680(12) yes . .
C(356) C(357) 1.429(14) yes . .
C(357) C(358) 1.34(2) yes . .
C(358) C(359) 1.374(17) yes . .
C(359) C(360) 1.373(13) yes . .
C(361) C(362) 1.385(8) yes . .
C(361) C(366) 1.404(12) yes . .
C(361) B(3) 1.686(13) yes . .
C(362) C(363) 1.390(12) yes . .
C(363) C(364) 1.370(14) yes . .
C(364) C(365) 1.394(8) yes . .
C(365) C(366) 1.365(12) yes . .
C(367) C(368) 1.389(9) yes . .
C(367) C(372) 1.353(12) yes . .
C(367) B(3) 1.634(14) yes . .
C(368) C(369) 1.413(16) yes . .
C(369) C(370) 1.355(15) yes . .
C(370) C(371) 1.385(12) yes . .
C(371) C(372) 1.421(18) yes . .
C(373) C(374) 1.385(9) yes . .
C(373) C(378) 1.424(10) yes . .
C(373) B(4) 1.611(9) yes . .
C(374) C(375) 1.392(9) yes . .
C(375) C(376) 1.377(12) yes . .
C(376) C(377) 1.365(11) yes . .
C(377) C(378) 1.394(9) yes . .
C(379) C(380) 1.416(11) yes . .
C(379) C(384) 1.387(9) yes . .
C(379) B(4) 1.657(10) yes . .
C(380) C(381) 1.383(11) yes . .
C(381) C(382) 1.366(11) yes . .
C(382) C(383) 1.370(12) yes . .
C(383) C(384) 1.385(10) yes . .
C(385) C(386) 1.409(12) yes . .
C(385) C(390) 1.388(9) yes . .
C(385) B(4) 1.670(11) yes . .
C(386) C(387) 1.378(11) yes . .
C(387) C(388) 1.378(10) yes . .
C(388) C(389) 1.366(13) yes . .
C(389) C(390) 1.408(11) yes . .
C(391) C(392) 1.405(10) yes . .
C(391) C(396) 1.396(9) yes . .
C(391) B(4) 1.638(13) yes . .
C(392) C(393) 1.382(13) yes . .
C(393) C(394) 1.373(10) yes . .
C(394) C(395) 1.381(11) yes . .
C(395) C(396) 1.404(15) yes . .
C(501) C(502) 1.54(2) yes . .
C(502) C(503) 1.49(2) yes . .
C(504) C(505) 1.50(2) yes . .
C(505) C(506) 1.497(14) yes . .
C(6) H(179) 0.950 no . .
C(6) H(180) 0.950 no . .
C(6) H(181) 0.950 no . .
C(7) H(173) 0.950 no . .
C(7) H(174) 0.950 no . .
C(7) H(175) 0.950 no . .
C(8) H(167) 0.950 no . .
C(8) H(168) 0.950 no . .
C(8) H(169) 0.950 no . .
C(9) H(170) 0.950 no . .
C(9) H(171) 0.950 no . .
C(9) H(172) 0.950 no . .
C(10) H(176) 0.950 no . .
C(10) H(177) 0.950 no . .
C(10) H(178) 0.950 no . .
C(16) H(191) 0.950 no . .
C(16) H(192) 0.950 no . .
C(16) H(193) 0.950 no . .
C(17) H(188) 0.950 no . .
C(17) H(189) 0.950 no . .
C(17) H(190) 0.950 no . .
C(18) H(185) 0.950 no . .
C(18) H(186) 0.950 no . .
C(18) H(187) 0.950 no . .
C(19) H(182) 0.950 no . .
C(19) H(183) 0.950 no . .
C(19) H(184) 0.950 no . .
C(20) H(194) 0.950 no . .
C(20) H(195) 0.950 no . .
C(20) H(196) 0.950 no . .
C(22) H(163) 0.950 no . .
C(23) H(164) 0.950 no . .
C(24) H(165) 0.950 no . .
C(25) H(157) 0.950 no . .
C(27) H(151) 0.950 no . .
C(28) H(154) 0.950 no . .
C(29) H(160) 0.950 no . .
C(30) H(161) 0.950 no . .
C(31) H(162) 0.950 no . .
C(33) H(152) 0.950 no . .
C(34) H(150) 0.950 no . .
C(35) H(149) 0.950 no . .
C(36) H(148) 0.950 no . .
C(37) H(155) 0.950 no . .
C(38) H(2) 0.950 no . .
C(38) H(3) 0.950 no . .
C(41) H(166) 0.950 no . .
C(42) H(153) 0.950 no . .
C(43) H(156) 0.950 no . .
C(44) H(159) 0.950 no . .
C(45) H(158) 0.950 no . .
C(106) H(121) 0.950 no . .
C(106) H(122) 0.950 no . .
C(106) H(123) 0.950 no . .
C(107) H(142) 0.950 no . .
C(107) H(143) 0.950 no . .
C(107) H(144) 0.950 no . .
C(108) H(130) 0.950 no . .
C(108) H(131) 0.950 no . .
C(108) H(132) 0.950 no . .
C(109) H(127) 0.950 no . .
C(109) H(128) 0.950 no . .
C(109) H(129) 0.950 no . .
C(110) H(124) 0.950 no . .
C(110) H(125) 0.950 no . .
C(110) H(126) 0.950 no . .
C(116) H(139) 0.950 no . .
C(116) H(140) 0.950 no . .
C(116) H(141) 0.950 no . .
C(117) H(136) 0.950 no . .
C(117) H(137) 0.950 no . .
C(117) H(138) 0.950 no . .
C(118) H(109) 0.950 no . .
C(118) H(110) 0.950 no . .
C(118) H(111) 0.950 no . .
C(119) H(106) 0.950 no . .
C(119) H(107) 0.950 no . .
C(119) H(108) 0.950 no . .
C(120) H(133) 0.950 no . .
C(120) H(134) 0.950 no . .
C(120) H(135) 0.950 no . .
C(122) H(92) 0.950 no . .
C(123) H(104) 0.950 no . .
C(124) H(93) 0.950 no . .
C(125) H(94) 0.950 no . .
C(127) H(90) 0.950 no . .
C(128) H(103) 0.950 no . .
C(129) H(88) 0.950 no . .
C(130) H(102) 0.950 no . .
C(131) H(197) 0.950 no . .
C(133) H(87) 0.950 no . .
C(134) H(91) 0.950 no . .
C(135) H(89) 0.950 no . .
C(136) H(95) 0.950 no . .
C(137) H(105) 0.950 no . .
C(138) H(1002) 0.950 no . .
C(138) H(1003) 0.950 no . .
C(141) H(96) 0.950 no . .
C(142) H(100) 0.950 no . .
C(143) H(99) 0.950 no . .
C(144) H(98) 0.950 no . .
C(145) H(97) 0.950 no . .
C(302) H(45) 0.950 no . .
C(303) H(44) 0.950 no . .
C(304) H(46) 0.950 no . .
C(305) H(35) 0.950 no . .
C(306) H(38) 0.950 no . .
C(308) H(28) 0.950 no . .
C(309) H(29) 0.950 no . .
C(310) H(30) 0.950 no . .
C(311) H(31) 0.950 no . .
C(312) H(27) 0.950 no . .
C(314) H(32) 0.950 no . .
C(315) H(33) 0.950 no . .
C(316) H(34) 0.950 no . .
C(317) H(36) 0.950 no . .
C(318) H(37) 0.950 no . .
C(320) H(41) 0.950 no . .
C(321) H(39) 0.950 no . .
C(322) H(40) 0.950 no . .
C(323) H(42) 0.950 no . .
C(324) H(43) 0.950 no . .
C(326) H(77) 0.950 no . .
C(327) H(78) 0.950 no . .
C(328) H(62) 0.950 no . .
C(329) H(53) 0.950 no . .
C(330) H(63) 0.950 no . .
C(332) H(59) 0.950 no . .
C(333) H(85) 0.950 no . .
C(334) H(47) 0.950 no . .
C(335) H(55) 0.950 no . .
C(336) H(49) 0.950 no . .
C(338) H(56) 0.950 no . .
C(339) H(52) 0.950 no . .
C(340) H(64) 0.950 no . .
C(341) H(86) 0.950 no . .
C(342) H(54) 0.950 no . .
C(344) H(58) 0.950 no . .
C(345) H(57) 0.950 no . .
C(346) H(84) 0.950 no . .
C(347) H(83) 0.950 no . .
C(348) H(82) 0.950 no . .
C(350) H(26) 0.950 no . .
C(351) H(25) 0.950 no . .
C(352) H(24) 0.950 no . .
C(353) H(22) 0.950 no . .
C(354) H(19) 0.950 no . .
C(356) H(20) 0.950 no . .
C(357) H(18) 0.950 no . .
C(358) H(21) 0.950 no . .
C(359) H(17) 0.950 no . .
C(360) H(16) 0.950 no . .
C(362) H(7) 0.950 no . .
C(363) H(10) 0.950 no . .
C(364) H(9) 0.950 no . .
C(365) H(8) 0.950 no . .
C(366) H(23) 0.950 no . .
C(368) H(11) 0.950 no . .
C(369) H(12) 0.950 no . .
C(370) H(13) 0.950 no . .
C(371) H(15) 0.950 no . .
C(372) H(14) 0.950 no . .
C(374) H(74) 0.950 no . .
C(375) H(75) 0.950 no . .
C(376) H(48) 0.950 no . .
C(377) H(73) 0.950 no . .
C(378) H(76) 0.950 no . .
C(380) H(69) 0.950 no . .
C(381) H(70) 0.950 no . .
C(382) H(66) 0.950 no . .
C(383) H(68) 0.950 no . .
C(384) H(51) 0.950 no . .
C(386) H(72) 0.950 no . .
C(387) H(61) 0.950 no . .
C(388) H(60) 0.950 no . .
C(389) H(50) 0.950 no . .
C(390) H(71) 0.950 no . .
C(392) H(65) 0.950 no . .
C(393) H(67) 0.950 no . .
C(394) H(81) 0.950 no . .
C(395) H(80) 0.950 no . .
C(396) H(79) 0.950 no . .
C(501) H(112) 0.950 no . .
C(501) H(113) 0.950 no . .
C(501) H(114) 0.950 no . .
C(503) H(115) 0.950 no . .
C(503) H(116) 0.950 no . .
C(503) H(117) 0.950 no . .
C(504) H(118) 0.950 no . .
C(504) H(119) 0.950 no . .
C(504) H(120) 0.950 no . .
C(506) H(145) 0.950 no . .
C(506) H(146) 0.950 no . .
C(506) H(147) 0.950 no . .
